data_7110798
loop_
_publ_author_name
'Zhao, Liang'
'Matthews, Craig J.'
'Thompson, Laurence K.'
'Heath, Sarah L.'

_publ_section_title
;
 A novel magnetically coupled nonamanganese(ii) 3 \\times 3
 portcullis-like grid involving just oxygen bridges, generated by strict
 self assembly of the metal cation and a single heptadentate ligand
;
_journal_issue 4
_journal_name_full 'Chemical Communications'
_journal_page_first 265
_journal_paper_doi 10.1039/a909180g
_journal_year 2000
_chemical_formula_sum 'C121.14 H122.71 Cl6 Mn9 N57.57 O47'
_chemical_formula_weight 3844.30
_chemical_name_systematic
; 
 ? 
;
_space_group_IT_number 15
_symmetry_cell_setting monoclinic
_symmetry_space_group_name_Hall '-C 2yc'
_symmetry_space_group_name_H-M 'C 1 2/c 1'
_atom_sites_solution_hydrogens geom
_atom_sites_solution_primary direct
_atom_sites_solution_secondary difmap
_audit_creation_method SHELXL-97
_cell_angle_alpha 90.0000(10)
_cell_angle_beta 102.4730(10)
_cell_angle_gamma 90.0000(10)
_cell_formula_units_Z 8
_cell_length_a 26.0641(16)
_cell_length_b 26.0910(16)
_cell_length_c 53.291(3)
_cell_measurement_reflns_used 7316
_cell_measurement_temperature 150(2)
_cell_measurement_theta_max 25.90
_cell_measurement_theta_min 1.12
_cell_volume 35385(4)
_computing_cell_refinement 'Bruker SMART'
_computing_data_collection 'Bruker SMART'
_computing_data_reduction 'Bruker SHELXTL'
_computing_molecular_graphics 'Bruker SHELXTL'
_computing_publication_material 'Bruker SHELXTL'
_computing_structure_refinement 'SHELXL-97 (Sheldrick, 1997)'
_computing_structure_solution 'SHELXS-97 (Sheldrick, 1990)'
_diffrn_ambient_temperature 150(2)
_diffrn_measured_fraction_theta_full 0.883
_diffrn_measured_fraction_theta_max 0.883
_diffrn_measurement_device_type 'CCD area detector'
_diffrn_measurement_method 'phi and omega scans'
_diffrn_radiation_monochromator graphite
_diffrn_radiation_source 'fine-focus sealed tube'
_diffrn_radiation_type MoK\a
_diffrn_radiation_wavelength 0.71073
_diffrn_reflns_av_R_equivalents 0.0668
_diffrn_reflns_av_sigmaI/netI 0.0929
_diffrn_reflns_limit_h_max 31
_diffrn_reflns_limit_h_min -30
_diffrn_reflns_limit_k_max 30
_diffrn_reflns_limit_k_min -31
_diffrn_reflns_limit_l_max 34
_diffrn_reflns_limit_l_min -63
_diffrn_reflns_number 81982
_diffrn_reflns_theta_full 25.90
_diffrn_reflns_theta_max 25.90
_diffrn_reflns_theta_min 1.12
_diffrn_standards_decay_% 0
_exptl_absorpt_coefficient_mu 0.800
_exptl_absorpt_correction_T_max 1.000
_exptl_absorpt_correction_T_min 0.7566
_exptl_absorpt_correction_type semi-empirical
_exptl_crystal_colour Red
_exptl_crystal_density_diffrn 1.443
_exptl_crystal_density_method 'not measured'
_exptl_crystal_description Block
_exptl_crystal_F_000 15644
_exptl_crystal_size_max 0.38
_exptl_crystal_size_mid 0.15
_exptl_crystal_size_min 0.09
_refine_diff_density_max 2.400
_refine_diff_density_min -2.294
_refine_diff_density_rms 0.239
_refine_ls_extinction_method none
_refine_ls_goodness_of_fit_ref 1.424
_refine_ls_hydrogen_treatment mixed
_refine_ls_matrix_type fullcycle
_refine_ls_number_parameters 2075
_refine_ls_number_reflns 30409
_refine_ls_number_restraints 241
_refine_ls_restrained_S_all 1.441
_refine_ls_R_factor_all 0.1968
_refine_ls_R_factor_gt 0.1419
_refine_ls_shift/su_max 0.009
_refine_ls_shift/su_mean 0.002
_refine_ls_structure_factor_coef Fsqd
_refine_ls_weighting_details 'calc w=1/[\s^2^(Fo^2^)+(0.2000P)^2^+0.0000P] where P=(Fo^2^+2Fc^2^)/3'
_refine_ls_weighting_scheme calc
_refine_ls_wR_factor_gt 0.3936
_refine_ls_wR_factor_ref 0.4232
_reflns_number_gt 17267
_reflns_number_total 30409
_reflns_threshold_expression >2sigma(I)
_cod_data_source_file a909180gsup1.cif
_cod_data_source_block Mn9
_cod_depositor_comments
;
The following automatic conversions were performed:

'_symmetry_cell_setting' value 'Monoclinic' changed to 'monoclinic'
according to /home/saulius/struct/CIF-dictionaries/cif_core.dic
dictionary named 'cif_core.dic' version 2.4.2 from 2011-04-26.

Automatic conversion script
Id: cif_fix_values 1891 2012-01-12 08:04:46Z andrius 
;
_cod_original_sg_symbol_H-M C2/c
_cod_database_code 7110798

loop_
_symmetry_equiv_pos_as_xyz
'x, y, z'
'-x, y, -z+1/2'
'x+1/2, y+1/2, z'
'-x+1/2, y+1/2, -z+1/2'
'-x, -y, -z'
'x, -y, z-1/2'
'-x+1/2, -y+1/2, -z'
'x+1/2, -y+1/2, z-1/2'

loop_
_atom_site_label
_atom_site_type_symbol
_atom_site_fract_x
_atom_site_fract_y
_atom_site_fract_z
_atom_site_U_iso_or_equiv
_atom_site_adp_type
_atom_site_occupancy
_atom_site_symmetry_multiplicity
_atom_site_calc_flag
_atom_site_refinement_flags
Mn1 Mn 0.64958(7) 0.29872(7) 0.14608(4) 0.0513(5) Uani 1 1 d .
Mn2 Mn 0.59574(7) 0.43350(6) 0.11834(4) 0.0446(4) Uani 1 1 d .
Mn3 Mn 0.55735(7) 0.57837(6) 0.11069(4) 0.0483(5) Uani 1 1 d .
Mn4 Mn 0.79006(7) 0.33143(6) 0.13347(3) 0.0406(4) Uani 1 1 d .
Mn5 Mn 0.74241(6) 0.47430(6) 0.12379(3) 0.0376(4) Uani 1 1 d .
Mn6 Mn 0.70670(7) 0.61648(6) 0.13511(3) 0.0425(4) Uani 1 1 d .
Mn7 Mn 0.90746(6) 0.37104(6) 0.09973(3) 0.0393(4) Uani 1 1 d .
Mn8 Mn 0.87654(6) 0.51500(6) 0.10799(3) 0.0376(4) Uani 1 1 d .
Mn9 Mn 0.85281(7) 0.65243(6) 0.13808(3) 0.0420(4) Uani 1 1 d .
O1 O 0.6172(3) 0.3521(3) 0.11569(16) 0.0479(19) Uani 1 1 d .
O2 O 0.5774(3) 0.5049(3) 0.09639(16) 0.0479(19) Uani 1 1 d .
O3 O 0.7547(3) 0.3958(3) 0.11027(14) 0.0405(17) Uani 1 1 d .
O4 O 0.7140(3) 0.5513(3) 0.11129(14) 0.0400(17) Uani 1 1 d .
O5 O 0.8713(3) 0.4443(3) 0.08693(13) 0.0404(17) Uani 1 1 d .
O6 O 0.8460(3) 0.5991(3) 0.10511(14) 0.0423(18) Uani 1 1 d .
O7 O 0.7323(3) 0.3246(3) 0.15667(14) 0.0458(18) Uani 1 1 d .
O8 O 0.8729(3) 0.3592(3) 0.13353(13) 0.0399(17) Uani 1 1 d .
O9 O 0.6735(3) 0.4546(3) 0.13936(15) 0.0450(18) Uani 1 1 d .
O10 O 0.8255(3) 0.4948(3) 0.13357(13) 0.0401(17) Uani 1 1 d .
O11 O 0.6274(3) 0.5906(3) 0.14068(15) 0.0497(19) Uani 1 1 d .
O12 O 0.7880(3) 0.6242(3) 0.15413(14) 0.0436(18) Uani 1 1 d .
N1 N 0.6732(4) 0.2126(4) 0.1528(3) 0.064(3) Uani 1 1 d .
N2 N 0.6310(5) 0.1832(4) 0.0857(3) 0.079(4) Uani 1 1 d .
N3 N 0.6338(4) 0.2573(4) 0.1104(2) 0.056(3) Uani 1 1 d .
N4 N 0.6149(4) 0.2841(4) 0.0877(2) 0.054(3) Uani 1 1 d .
N5 N 0.5862(4) 0.4152(3) 0.0775(2) 0.049(2) Uani 1 1 d .
N6 N 0.5571(4) 0.5427(3) 0.05544(19) 0.048(2) Uani 1 1 d .
N7 N 0.5554(4) 0.5863(3) 0.0707(2) 0.052(3) Uani 1 1 d .
N8 N 0.5500(5) 0.6365(4) 0.0336(2) 0.072(3) Uani 1 1 d .
N9 N 0.5534(4) 0.6632(4) 0.1005(2) 0.053(3) Uani 1 1 d .
N10 N 0.8055(4) 0.2452(3) 0.13277(19) 0.047(2) Uani 1 1 d .
N11 N 0.7419(4) 0.2365(4) 0.0650(2) 0.062(3) Uani 1 1 d .
N12 N 0.7585(3) 0.3032(3) 0.09552(18) 0.042(2) Uani 1 1 d .
N13 N 0.7374(4) 0.3391(3) 0.07629(17) 0.044(2) Uani 1 1 d .
N14 N 0.7165(3) 0.4722(3) 0.08225(16) 0.0351(19) Uani 1 1 d .
N15 N 0.6871(3) 0.6041(3) 0.07605(18) 0.043(2) Uani 1 1 d .
N16 N 0.6893(4) 0.6401(3) 0.09581(18) 0.045(2) Uani 1 1 d .
N17 N 0.6755(4) 0.7033(4) 0.0636(2) 0.061(3) Uani 1 1 d .
N18 N 0.6931(4) 0.7031(4) 0.1330(2) 0.052(2) Uani 1 1 d .
N19 N 0.8997(3) 0.2850(3) 0.09108(18) 0.042(2) Uani 1 1 d .
N20 N 0.8252(4) 0.3099(4) 0.0267(2) 0.064(3) Uani 1 1 d .
N21 N 0.8623(3) 0.3617(3) 0.06156(16) 0.040(2) Uani 1 1 d .
N22 N 0.8411(3) 0.4052(3) 0.04737(17) 0.042(2) Uani 1 1 d .
N23 N 0.8346(3) 0.5327(3) 0.06803(16) 0.0346(19) Uani 1 1 d .
N24 N 0.8110(3) 0.6639(3) 0.07979(19) 0.046(2) Uani 1 1 d .
N25 N 0.8187(4) 0.6932(3) 0.10225(18) 0.045(2) Uani 1 1 d .
N26 N 0.7958(4) 0.7709(4) 0.0805(2) 0.065(3) Uani 1 1 d .
N27 N 0.8407(4) 0.7356(3) 0.1473(2) 0.048(2) Uani 1 1 d .
N28 N 0.5717(4) 0.2999(4) 0.1602(2) 0.064(3) Uani 1 1 d .
N29 N 0.6424(5) 0.3339(5) 0.2258(2) 0.084(4) Uani 1 1 d .
N30 N 0.6668(4) 0.3180(4) 0.1860(2) 0.056(3) Uani 1 1 d .
N31 N 0.7180(4) 0.3281(4) 0.1987(2) 0.060(3) Uani 1 1 d .
N32 N 0.8309(3) 0.3483(3) 0.17259(17) 0.042(2) Uani 1 1 d .
N33 N 0.9535(3) 0.3770(3) 0.15807(17) 0.041(2) Uani 1 1 d .
N34 N 0.9681(3) 0.3808(3) 0.13418(17) 0.041(2) Uani 1 1 d .
N35 N 1.0555(4) 0.3941(4) 0.1550(2) 0.060(3) Uani 1 1 d .
N36 N 0.9857(3) 0.3878(3) 0.08857(17) 0.039(2) Uani 1 1 d .
N37 N 0.5100(4) 0.4230(3) 0.1235(2) 0.063(3) Uani 1 1 d .
N38 N 0.5510(5) 0.4449(5) 0.1933(2) 0.084(4) Uani 1 1 d .
N39 N 0.5925(4) 0.4423(4) 0.1581(2) 0.056(3) Uani 1 1 d .
N40 N 0.6409(4) 0.4510(4) 0.1763(2) 0.055(3) Uani 1 1 d .
N41 N 0.7666(3) 0.4749(3) 0.16520(16) 0.037(2) Uani 1 1 d .
N42 N 0.9001(4) 0.5018(4) 0.16638(17) 0.046(2) Uani 1 1 d .
N43 N 0.9233(3) 0.5109(3) 0.14560(17) 0.042(2) Uani 1 1 d .
N44 N 1.0043(4) 0.5087(4) 0.17625(19) 0.053(2) Uani 1 1 d .
N45 N 0.9637(4) 0.5266(3) 0.10617(19) 0.047(2) Uani 1 1 d .
N46 N 0.4697(4) 0.5580(4) 0.1041(2) 0.060(3) Uani 1 1 d .
N47 N 0.4726(5) 0.5569(5) 0.1726(3) 0.079(4) Uani 1 1 d .
N48 N 0.5356(4) 0.5728(4) 0.1474(2) 0.052(2) Uani 1 1 d .
N49 N 0.5753(4) 0.5774(4) 0.1697(2) 0.062(3) Uani 1 1 d .
N50 N 0.7111(4) 0.6016(3) 0.17592(18) 0.045(2) Uani 1 1 d .
N51 N 0.8500(4) 0.6200(4) 0.19318(18) 0.050(2) Uani 1 1 d .
N52 N 0.8842(4) 0.6312(4) 0.17729(19) 0.048(2) Uani 1 1 d .
N53 N 0.9546(5) 0.6121(4) 0.2115(2) 0.068(3) Uani 1 1 d .
N54 N 0.9425(4) 0.6511(3) 0.14453(19) 0.050(2) Uani 1 1 d .
C1 C 0.6944(6) 0.1911(5) 0.1759(4) 0.077(4) Uani 1 1 d .
H1 H 0.7028 0.2124 0.1902 0.092 Uiso 1 1 calc R
C2 C 0.7040(6) 0.1389(6) 0.1793(4) 0.085(5) Uani 1 1 d .
H2 H 0.7161 0.1247 0.1955 0.102 Uiso 1 1 calc R
C3 C 0.6945(6) 0.1084(6) 0.1568(4) 0.079(5) Uani 1 1 d .
H3 H 0.7017 0.0734 0.1577 0.094 Uiso 1 1 calc R
C4 C 0.6757(6) 0.1303(5) 0.1349(4) 0.079(5) Uani 1 1 d .
H4 H 0.6706 0.1103 0.1202 0.095 Uiso 1 1 calc R
C5 C 0.6628(5) 0.1810(4) 0.1322(3) 0.055(3) Uani 1 1 d .
C6 C 0.6424(5) 0.2088(4) 0.1081(3) 0.050(3) Uani 1 1 d .
C7 C 0.6085(4) 0.3311(4) 0.0923(2) 0.047(3) Uani 1 1 d .
C8 C 0.5893(4) 0.3669(4) 0.0701(2) 0.047(3) Uani 1 1 d .
C9 C 0.5788(5) 0.3521(5) 0.0452(3) 0.068(4) Uani 1 1 d .
H9 H 0.5831 0.3183 0.0405 0.081 Uiso 1 1 calc R
C10 C 0.5614(6) 0.3896(6) 0.0270(3) 0.084(5) Uani 1 1 d .
H10 H 0.5521 0.3806 0.0097 0.100 Uiso 1 1 calc R
C11 C 0.5576(5) 0.4402(5) 0.0339(3) 0.060(3) Uani 1 1 d .
H11 H 0.5467 0.4656 0.0217 0.072 Uiso 1 1 calc R
C12 C 0.5704(4) 0.4514(4) 0.0592(2) 0.046(3) Uani 1 1 d .
C13 C 0.5683(4) 0.5033(4) 0.0712(2) 0.046(3) Uani 1 1 d .
C14 C 0.5508(5) 0.6305(5) 0.0592(2) 0.052(3) Uani 1 1 d .
C15 C 0.5473(4) 0.6756(4) 0.0757(3) 0.051(3) Uani 1 1 d .
C16 C 0.5415(5) 0.7247(5) 0.0663(3) 0.069(4) Uani 1 1 d .
C17 C 0.5430(6) 0.7639(5) 0.0841(4) 0.082(5) Uani 1 1 d .
H17 H 0.5397 0.7978 0.0785 0.099 Uiso 1 1 calc R
C18 C 0.5494(5) 0.7534(5) 0.1097(3) 0.067(4) Uani 1 1 d .
H18 H 0.5512 0.7795 0.1217 0.080 Uiso 1 1 calc R
C19 C 0.5532(5) 0.7013(5) 0.1171(3) 0.064(4) Uani 1 1 d .
H19 H 0.5556 0.6933 0.1343 0.077 Uiso 1 1 calc R
C20 C 0.8271(6) 0.2169(5) 0.1526(3) 0.067(4) Uani 1 1 d .
H20 H 0.8430 0.2331 0.1679 0.080 Uiso 1 1 calc R
C21 C 0.8271(6) 0.1630(5) 0.1518(3) 0.077(4) Uani 1 1 d .
H21 H 0.8434 0.1440 0.1660 0.093 Uiso 1 1 calc R
C22 C 0.8034(6) 0.1401(5) 0.1302(3) 0.072(4) Uani 1 1 d .
H22 H 0.8025 0.1045 0.1295 0.086 Uiso 1 1 calc R
C23 C 0.7801(6) 0.1681(5) 0.1090(3) 0.063(4) Uani 1 1 d .
H23 H 0.7627 0.1520 0.0941 0.075 Uiso 1 1 calc R
C24 C 0.7834(4) 0.2208(4) 0.1106(2) 0.045(3) Uani 1 1 d .
C25 C 0.7603(4) 0.2553(4) 0.0893(2) 0.049(3) Uani 1 1 d .
C26 C 0.7373(4) 0.3846(4) 0.0858(2) 0.040(2) Uani 1 1 d .
C27 C 0.7155(4) 0.4279(4) 0.0683(2) 0.040(3) Uani 1 1 d .
C28 C 0.6995(5) 0.4251(5) 0.0428(2) 0.049(3) Uani 1 1 d .
H28 H 0.7010 0.3945 0.0340 0.059 Uiso 1 1 calc R
C29 C 0.6801(5) 0.4712(5) 0.0297(2) 0.057(3) Uani 1 1 d .
H29 H 0.6669 0.4704 0.0120 0.069 Uiso 1 1 calc R
C30 C 0.6804(4) 0.5163(4) 0.0426(2) 0.046(3) Uani 1 1 d .
H30 H 0.6688 0.5466 0.0341 0.055 Uiso 1 1 calc R
C31 C 0.6989(4) 0.5152(4) 0.0694(2) 0.038(2) Uani 1 1 d .
C32 C 0.6997(4) 0.5606(4) 0.0868(2) 0.034(2) Uani 1 1 d .
C33 C 0.6832(4) 0.6887(4) 0.0885(2) 0.046(3) Uani 1 1 d .
C34 C 0.6839(4) 0.7250(4) 0.1095(3) 0.050(3) Uani 1 1 d .
C35 C 0.6795(5) 0.7773(5) 0.1054(3) 0.060(4) Uani 1 1 d .
H35 H 0.6737 0.7912 0.0890 0.072 Uiso 1 1 calc R
C36 C 0.6844(5) 0.8097(5) 0.1280(4) 0.077(5) Uani 1 1 d .
H36 H 0.6838 0.8452 0.1263 0.092 Uiso 1 1 calc R
C37 C 0.6899(6) 0.7879(5) 0.1519(4) 0.082(5) Uani 1 1 d .
H37 H 0.6896 0.8080 0.1663 0.099 Uiso 1 1 calc R
C38 C 0.6960(6) 0.7346(5) 0.1541(3) 0.078(4) Uani 1 1 d .
H38 H 0.7021 0.7199 0.1704 0.094 Uiso 1 1 calc R
C39 C 0.9187(5) 0.2477(4) 0.1076(3) 0.053(3) Uani 1 1 d .
H39 H 0.9341 0.2559 0.1245 0.063 Uiso 1 1 calc R
C40 C 0.9158(5) 0.1968(5) 0.0998(3) 0.068(4) Uani 1 1 d .
H40 H 0.9290 0.1706 0.1111 0.081 Uiso 1 1 calc R
C41 C 0.8922(6) 0.1865(5) 0.0741(3) 0.072(4) Uani 1 1 d .
H41 H 0.8903 0.1529 0.0682 0.087 Uiso 1 1 calc R
C42 C 0.8729(5) 0.2231(5) 0.0587(3) 0.071(4) Uani 1 1 d .
H42 H 0.8562 0.2155 0.0418 0.085 Uiso 1 1 calc R
C43 C 0.8768(4) 0.2731(4) 0.0669(2) 0.044(3) Uani 1 1 d .
C44 C 0.8537(4) 0.3172(4) 0.0501(2) 0.044(3) Uani 1 1 d .
C45 C 0.8488(4) 0.4441(4) 0.0629(2) 0.035(2) Uani 1 1 d .
C46 C 0.8284(4) 0.4954(4) 0.0511(2) 0.037(2) Uani 1 1 d .
C47 C 0.8041(5) 0.5036(4) 0.0258(2) 0.049(3) Uani 1 1 d .
H47 H 0.7995 0.4766 0.0141 0.059 Uiso 1 1 calc R
C48 C 0.7871(5) 0.5512(5) 0.0179(2) 0.059(3) Uani 1 1 d .
H48 H 0.7713 0.5573 0.0007 0.071 Uiso 1 1 calc R
C49 C 0.7934(5) 0.5909(4) 0.0358(2) 0.051(3) Uani 1 1 d .
H49 H 0.7820 0.6238 0.0308 0.061 Uiso 1 1 calc R
C50 C 0.8168(4) 0.5806(4) 0.0609(2) 0.040(3) Uani 1 1 d .
C51 C 0.8256(4) 0.6165(4) 0.0832(2) 0.039(2) Uani 1 1 d .
C52 C 0.8123(4) 0.7429(4) 0.1013(2) 0.046(3) Uani 1 1 d .
C53 C 0.8235(5) 0.7678(4) 0.1264(2) 0.049(3) Uani 1 1 d .
C54 C 0.8137(5) 0.8187(5) 0.1311(3) 0.062(4) Uani 1 1 d .
H54 H 0.8015 0.8403 0.1173 0.074 Uiso 1 1 calc R
C55 C 0.8209(6) 0.8371(5) 0.1541(3) 0.074(4) Uani 1 1 d .
H55 H 0.8140 0.8716 0.1564 0.089 Uiso 1 1 calc R
C56 C 0.8395(5) 0.8048(5) 0.1767(3) 0.066(4) Uani 1 1 d .
H56 H 0.8459 0.8170 0.1935 0.079 Uiso 1 1 calc R
C57 C 0.8468(5) 0.7546(5) 0.1705(3) 0.062(3) Uani 1 1 d .
H57 H 0.8570 0.7318 0.1841 0.074 Uiso 1 1 calc R
C58 C 0.5251(5) 0.2903(5) 0.1475(3) 0.063(3) Uani 1 1 d .
H58 H 0.5205 0.2836 0.1301 0.075 Uiso 1 1 calc R
C59 C 0.4806(6) 0.2891(6) 0.1582(4) 0.101(7) Uani 1 1 d .
H59 H 0.4480 0.2806 0.1481 0.121 Uiso 1 1 calc R
C60 C 0.4860(6) 0.3008(9) 0.1838(4) 0.117(8) Uani 1 1 d .
H60 H 0.4566 0.3014 0.1911 0.141 Uiso 1 1 calc R
C61 C 0.5364(6) 0.3118(8) 0.1990(4) 0.102(6) Uani 1 1 d .
H61 H 0.5414 0.3192 0.2165 0.122 Uiso 1 1 calc R
C62 C 0.5782(6) 0.3107(5) 0.1864(3) 0.073(4) Uani 1 1 d .
C63 C 0.6325(5) 0.3212(5) 0.2004(3) 0.063(4) Uani 1 1 d .
C64 C 0.7487(5) 0.3313(4) 0.1818(2) 0.051(3) Uani 1 1 d .
C65 C 0.8047(4) 0.3423(4) 0.1915(2) 0.045(3) Uani 1 1 d .
C66 C 0.8293(5) 0.3477(5) 0.2173(2) 0.063(4) Uani 1 1 d .
H66 H 0.8112 0.3425 0.2303 0.075 Uiso 1 1 calc R
C67 C 0.8809(6) 0.3610(6) 0.2225(3) 0.079(5) Uani 1 1 d .
H67 H 0.8979 0.3673 0.2395 0.095 Uiso 1 1 calc R
C68 C 0.9089(5) 0.3654(5) 0.2034(2) 0.060(3) Uani 1 1 d .
H68 H 0.9449 0.3717 0.2072 0.072 Uiso 1 1 calc R
C69 C 0.8820(4) 0.3601(4) 0.1792(2) 0.043(3) Uani 1 1 d .
C70 C 0.9049(4) 0.3658(4) 0.15533(19) 0.035(2) Uani 1 1 d .
C71 C 1.0175(4) 0.3891(4) 0.1344(2) 0.043(3) Uani 1 1 d .
C72 C 1.0283(4) 0.3933(4) 0.1080(2) 0.041(3) Uani 1 1 d .
C73 C 1.0787(5) 0.4039(4) 0.1037(2) 0.052(3) Uani 1 1 d .
H73 H 1.1069 0.4094 0.1174 0.062 Uiso 1 1 calc R
C74 C 1.0853(5) 0.4058(5) 0.0786(3) 0.055(3) Uani 1 1 d .
H74 H 1.1186 0.4102 0.0753 0.066 Uiso 1 1 calc R
C75 C 1.0425(6) 0.4013(5) 0.0588(3) 0.065(4) Uani 1 1 d .
H75 H 1.0458 0.4045 0.0418 0.078 Uiso 1 1 calc R
C76 C 0.9942(4) 0.3919(4) 0.0645(2) 0.045(3) Uani 1 1 d .
H76 H 0.9654 0.3881 0.0508 0.054 Uiso 1 1 calc R
C77 C 0.4673(5) 0.4153(5) 0.1041(4) 0.079(5) Uani 1 1 d .
H77 H 0.4726 0.4120 0.0874 0.095 Uiso 1 1 calc R
C78 C 0.4166(6) 0.4122(6) 0.1078(5) 0.101(7) Uani 1 1 d .
H78 H 0.3881 0.4064 0.0942 0.121 Uiso 1 1 calc R
C79 C 0.4103(7) 0.4180(7) 0.1324(5) 0.105(7) Uani 1 1 d .
H79 H 0.3771 0.4150 0.1360 0.126 Uiso 1 1 calc R
C80 C 0.4534(6) 0.4283(6) 0.1520(4) 0.089(5) Uani 1 1 d .
H80 H 0.4483 0.4347 0.1685 0.107 Uiso 1 1 calc R
C81 C 0.5017(5) 0.4294(5) 0.1479(3) 0.066(4) Uani 1 1 d .
C82 C 0.5523(5) 0.4389(5) 0.1676(3) 0.059(3) Uani 1 1 d .
C83 C 0.6778(4) 0.4570(4) 0.1644(2) 0.041(3) Uani 1 1 d .
C84 C 0.7326(5) 0.4652(4) 0.1801(2) 0.047(3) Uani 1 1 d .
C85 C 0.7474(5) 0.4627(5) 0.2066(2) 0.051(3) Uani 1 1 d .
H85 H 0.7230 0.4545 0.2164 0.062 Uiso 1 1 calc R
C86 C 0.7982(6) 0.4723(5) 0.2180(2) 0.065(4) Uani 1 1 d .
H86 H 0.8089 0.4720 0.2358 0.078 Uiso 1 1 calc R
C87 C 0.8344(5) 0.4828(5) 0.2028(2) 0.056(3) Uani 1 1 d .
H87 H 0.8696 0.4887 0.2103 0.068 Uiso 1 1 calc R
C88 C 0.8171(4) 0.4841(4) 0.1769(2) 0.045(3) Uani 1 1 d .
C89 C 0.8497(4) 0.4945(4) 0.15753(19) 0.036(2) Uani 1 1 d .
C90 C 0.9746(4) 0.5146(4) 0.1512(2) 0.040(2) Uani 1 1 d .
C91 C 0.9982(4) 0.5235(4) 0.1292(2) 0.042(3) Uani 1 1 d .
C92 C 1.0529(4) 0.5257(5) 0.1314(2) 0.053(3) Uani 1 1 d .
H92 H 1.0762 0.5233 0.1472 0.063 Uiso 1 1 calc R
C93 C 1.0709(5) 0.5317(5) 0.1086(3) 0.058(3) Uani 1 1 d .
H93 H 1.1068 0.5331 0.1092 0.070 Uiso 1 1 calc R
C94 C 1.0363(5) 0.5356(5) 0.0857(3) 0.064(4) Uani 1 1 d .
H94 H 1.0480 0.5399 0.0705 0.077 Uiso 1 1 calc R
C95 C 0.9829(5) 0.5330(4) 0.0855(2) 0.054(3) Uani 1 1 d .
H95 H 0.9593 0.5359 0.0698 0.065 Uiso 1 1 calc R
C96 C 0.4380(5) 0.5499(4) 0.0804(3) 0.068(4) Uani 1 1 d .
H96 H 0.4528 0.5520 0.0660 0.082 Uiso 1 1 calc R
C97 C 0.3869(6) 0.5390(6) 0.0769(4) 0.076(4) Uani 1 1 d .
H97 H 0.3666 0.5332 0.0605 0.091 Uiso 1 1 calc R
C98 C 0.3659(6) 0.5368(6) 0.0975(5) 0.108(8) Uani 1 1 d .
H98 H 0.3303 0.5298 0.0954 0.129 Uiso 1 1 calc R
C99 C 0.3967(6) 0.5449(6) 0.1226(4) 0.084(5) Uani 1 1 d .
H99 H 0.3821 0.5434 0.1371 0.101 Uiso 1 1 calc R
C100 C 0.4505(5) 0.5554(4) 0.1246(3) 0.059(3) Uani 1 1 d .
C101 C 0.4874(5) 0.5627(5) 0.1494(3) 0.068(4) Uani 1 1 d .
C102 C 0.6207(5) 0.5856(4) 0.1640(2) 0.054(3) Uani 1 1 d .
C103 C 0.6684(5) 0.5898(4) 0.1849(2) 0.053(3) Uani 1 1 d .
C104 C 0.6704(6) 0.5808(6) 0.2107(3) 0.072(4) Uani 1 1 d .
H104 H 0.6406 0.5720 0.2167 0.087 Uiso 1 1 calc R
C105 C 0.7206(6) 0.5859(6) 0.2275(3) 0.079(4) Uani 1 1 d .
H105 H 0.7237 0.5812 0.2451 0.095 Uiso 1 1 calc R
C106 C 0.7639(5) 0.5975(5) 0.2185(2) 0.056(3) Uani 1 1 d .
H106 H 0.7964 0.6006 0.2297 0.068 Uiso 1 1 calc R
C107 C 0.7596(5) 0.6045(4) 0.1927(2) 0.051(3) Uani 1 1 d .
C108 C 0.8021(5) 0.6169(4) 0.1793(2) 0.047(3) Uani 1 1 d .
C109 C 0.9334(5) 0.6274(4) 0.1864(2) 0.054(3) Uani 1 1 d .
C110 C 0.9678(4) 0.6409(4) 0.1685(2) 0.045(3) Uani 1 1 d .
C111 C 1.0228(5) 0.6409(5) 0.1763(3) 0.067(4) Uani 1 1 d .
H111 H 1.0398 0.6335 0.1931 0.080 Uiso 1 1 calc R
C112 C 1.0515(5) 0.6529(5) 0.1570(3) 0.065(4) Uani 1 1 d .
H112 H 1.0880 0.6547 0.1611 0.077 Uiso 1 1 calc R
C113 C 1.0240(5) 0.6618(5) 0.1325(3) 0.069(4) Uani 1 1 d .
H113 H 1.0425 0.6689 0.1198 0.083 Uiso 1 1 calc R
C114 C 0.9698(5) 0.6605(4) 0.1259(3) 0.060(3) Uani 1 1 d .
H114 H 0.9522 0.6659 0.1090 0.072 Uiso 1 1 calc R
C120 C 0.9571(13) 0.7863(10) 0.0564(5) 0.211(18) Uani 1 1 d .
H12A H 0.9870 0.7647 0.0567 0.317 Uiso 1 1 calc R
H12B H 0.9672 0.8215 0.0555 0.317 Uiso 1 1 calc R
H12C H 0.9300 0.7781 0.0417 0.317 Uiso 1 1 calc R
C121 C 0.9390(6) 0.7786(6) 0.0780(4) 0.076(5) Uani 1 1 d .
N60 N 0.9267(6) 0.7747(6) 0.0953(4) 0.106(5) Uani 1 1 d .
C122 C 0.7119(11) -0.0018(7) 0.0562(5) 0.161(12) Uani 1 1 d D
H12D H 0.6953 -0.0127 0.0392 0.241 Uiso 1 1 calc R
H12E H 0.7131 -0.0299 0.0680 0.241 Uiso 1 1 calc R
H12F H 0.7471 0.0094 0.0564 0.241 Uiso 1 1 calc R
C123 C 0.6799(8) 0.0435(7) 0.0647(4) 0.096(5) Uani 1 1 d D
N61 N 0.6594(6) 0.0761(5) 0.0729(3) 0.085(4) Uani 1 1 d .
C124 C 0.9632(12) 0.6256(11) 0.0240(5) 0.179(12) Uani 1 1 d .
H12G H 0.9527 0.5915 0.0184 0.268 Uiso 1 1 calc R
H12H H 1.0007 0.6267 0.0300 0.268 Uiso 1 1 calc R
H12I H 0.9530 0.6489 0.0098 0.268 Uiso 1 1 calc R
C125 C 0.9387(7) 0.6399(7) 0.0440(5) 0.100(6) Uani 1 1 d .
N62 N 0.9211(7) 0.6491(6) 0.0606(3) 0.101(5) Uani 1 1 d .
N63 N 0.9509(15) 0.4950(13) 0.0214(6) 0.117(13) Uani 0.53(2) 1 d P
C126 C 0.9043(11) 0.4141(15) -0.0046(5) 0.126(18) Uani 0.53(2) 1 d PD
H12J H 0.9322 0.3918 -0.0069 0.189 Uiso 0.53(2) 1 calc PR
H12K H 0.8834 0.4236 -0.0211 0.189 Uiso 0.53(2) 1 calc PR
H12L H 0.8826 0.3967 0.0051 0.189 Uiso 0.53(2) 1 calc PR
C127 C 0.9285(14) 0.4641(13) 0.0104(5) 0.091(13) Uani 0.53(2) 1 d PD
Cl1 Cl 1.0000 0.4693(2) 0.2500 0.1100(16) Uani 1 2 d SGU
O20 O 1.0503(2) 0.4726(4) 0.23955(19) 0.116(2) Uiso 1 1 d GU
O21 O 0.9923(4) 0.4166(2) 0.2532(2) 0.109(2) Uiso 0.50 1 d PGU
O22 O 0.9596(3) 0.4897(4) 0.22995(14) 0.114(2) Uiso 1 1 d GU
O23 O 1.0107(3) 0.4981(4) 0.27216(12) 0.115(2) Uiso 1 1 d GU
Cl2 Cl 0.77409(17) 0.11598(16) 0.02818(8) 0.0739(15) Uani 0.744(8) 1 d PGU
O24 O 0.7389(3) 0.0890(3) 0.01227(15) 0.096(3) Uiso 0.744(8) 1 d PGU
O25 O 0.7591(4) 0.1724(2) 0.02045(18) 0.088(3) Uiso 0.744(8) 1 d PGU
O26 O 0.8252(2) 0.1151(4) 0.02026(17) 0.081(3) Uiso 0.744(8) 1 d PGU
O27 O 0.7801(4) 0.1210(3) 0.05511(8) 0.069(3) Uiso 0.744(8) 1 d PGU
Cl3 Cl 0.8425(2) 0.5170(2) 0.29176(13) 0.091(2) Uani 0.569(9) 1 d PGU
O28 O 0.8517(5) 0.4650(3) 0.2843(3) 0.100(3) Uiso 0.569(9) 1 d PGU
O29 O 0.8303(5) 0.5477(5) 0.26901(19) 0.097(3) Uiso 0.569(9) 1 d PGU
O30 O 0.8888(4) 0.5365(5) 0.3085(2) 0.091(3) Uiso 0.569(9) 1 d PGU
O31 O 0.7993(4) 0.5150(6) 0.3042(2) 0.102(4) Uiso 0.569(9) 1 d PGU
Cl4 Cl 0.74195(17) -0.02767(16) 0.12589(9) 0.0720(16) Uani 0.745(9) 1 d PGU
O32 O 0.7507(4) 0.0228(2) 0.11747(19) 0.085(3) Uiso 0.745(9) 1 d PGU
O33 O 0.7005(3) -0.0537(3) 0.11177(17) 0.093(3) Uiso 0.745(9) 1 d PGU
O34 O 0.7671(4) -0.0404(4) 0.15239(10) 0.094(3) Uiso 0.745(9) 1 d PGU
O35 O 0.7786(3) -0.0547(3) 0.11391(18) 0.092(3) Uiso 0.745(9) 1 d PGU
Cl5 Cl 0.66923(19) 0.84510(18) 0.03080(9) 0.0854(17) Uani 0.748(8) 1 d PGU
O36 O 0.6379(3) 0.8886(3) 0.0234(2) 0.092(3) Uiso 0.748(8) 1 d PGU
O37 O 0.6410(3) 0.8102(3) 0.04082(19) 0.096(3) Uiso 0.748(8) 1 d PGU
O38 O 0.7136(3) 0.8434(4) 0.02142(19) 0.098(3) Uiso 0.748(8) 1 d PGU
O39 O 0.6950(4) 0.8665(4) 0.06019(12) 0.102(3) Uiso 0.748(8) 1 d PGU
Cl6 Cl 0.9528(2) 0.26446(19) 0.00029(10) 0.1001(19) Uani 0.782(9) 1 d PGU
O40 O 0.9240(4) 0.2886(4) -0.02298(14) 0.111(3) Uiso 0.782(9) 1 d PGU
O41 O 1.0004(3) 0.2438(4) -0.0047(2) 0.119(3) Uiso 0.782(9) 1 d PGU
O42 O 0.9221(4) 0.2238(3) 0.0075(2) 0.102(3) Uiso 0.782(9) 1 d PGU
O43 O 0.9633(4) 0.3034(3) 0.01950(17) 0.097(3) Uiso 0.782(9) 1 d PGU
Cl7 Cl 0.9899(3) 0.2271(3) 0.17871(16) 0.123(3) Uani 0.583(9) 1 d PGU
O44 O 1.0201(6) 0.2631(5) 0.1688(3) 0.126(4) Uiso 0.583(9) 1 d PGU
O45 O 1.0251(6) 0.2122(7) 0.2013(2) 0.129(4) Uiso 0.583(9) 1 d PGU
O46 O 0.9475(4) 0.2513(6) 0.1806(3) 0.128(4) Uiso 0.583(9) 1 d PGU
O47 O 0.9756(6) 0.1867(5) 0.1629(3) 0.118(4) Uiso 0.583(9) 1 d PGU
Cl8 Cl 0.7438(5) 0.7445(4) 0.2314(2) 0.124(5) Uani 0.408(10) 1 d PGU
O48 O 0.7477(10) 0.8074(4) 0.2338(5) 0.128(5) Uiso 0.408(10) 1 d PGU
O49 O 0.6880(6) 0.7212(9) 0.2172(5) 0.124(5) Uiso 0.408(10) 1 d PGU
O50 O 0.7761(8) 0.7392(9) 0.2136(4) 0.123(5) Uiso 0.408(10) 1 d PGU
O51 O 0.7662(8) 0.7259(8) 0.2541(3) 0.124(5) Uiso 0.408(10) 1 d PGU
Cl9 Cl 0.4259(4) 0.4090(5) 0.2285(2) 0.166(5) Uani 0.556(10) 1 d PGU
O52 O 0.3841(8) 0.4155(9) 0.2047(3) 0.167(6) Uiso 0.556(10) 1 d PGU
O53 O 0.4047(10) 0.4468(8) 0.2471(4) 0.166(6) Uiso 0.556(10) 1 d PGU
O54 O 0.4518(8) 0.4539(7) 0.2172(4) 0.166(6) Uiso 0.556(10) 1 d PGU
O55 O 0.4220(9) 0.3631(5) 0.2342(4) 0.166(6) Uiso 0.556(10) 1 d PGU
Cl10 Cl 0.8869(3) 0.9213(3) 0.02373(17) 0.165(4) Uani 0.753(10) 1 d PGU
O56 O 0.9047(7) 0.9743(4) 0.0215(4) 0.173(5) Uiso 0.753(10) 1 d PGU
O57 O 0.9110(6) 0.9036(6) 0.0080(3) 0.173(5) Uiso 0.753(10) 1 d PGU
O58 O 0.9109(6) 0.9096(7) 0.0470(2) 0.172(5) Uiso 0.753(10) 1 d PGU
O59 O 0.8332(4) 0.9389(7) 0.0229(4) 0.168(5) Uiso 0.753(10) 1 d PGU
O1S O 0.7749(4) 0.7159(3) 0.03203(16) 0.076(3) Uani 1 1 d .
O2S O 1.1663(4) 0.4096(5) 0.1654(2) 0.097(4) Uani 1 1 d .
O3S O 0.8104(5) 0.2182(6) -0.0145(3) 0.152(7) Uani 1 1 d .
O4S O 1.0683(5) 0.5926(6) 0.2368(2) 0.115(4) Uani 1 1 d .
O5S O 0.2967(6) 0.3820(5) 0.0723(3) 0.151(7) Uani 1 1 d .
O6S O 0.3651(8) 0.5324(7) 0.1812(4) 0.177(7) Uani 1 1 d .
O7S O 1.0515(10) 0.3883(7) 0.2062(3) 0.219(11) Uani 1 1 d .
O8S O 1.0789(9) 0.2366(8) 0.0075(4) 0.199(8) Uani 1 1 d .
O9S O 0.8239(8) 0.7867(12) -0.0014(5) 0.270(15) Uani 1 1 d .
O10S O 0.5442(7) 0.5934(11) 0.2151(4) 0.251(14) Uani 1 1 d .
O11S O 0.6528(14) 0.662(2) 0.2740(5) 0.49(3) Uani 1 1 d .

loop_
_atom_site_aniso_label
_atom_site_aniso_U_11
_atom_site_aniso_U_22
_atom_site_aniso_U_33
_atom_site_aniso_U_23
_atom_site_aniso_U_13
_atom_site_aniso_U_12
Mn1 0.0498(10) 0.0365(9) 0.0673(13) -0.0009(8) 0.0119(9) -0.0024(8)
Mn2 0.0446(10) 0.0346(9) 0.0537(11) -0.0061(8) 0.0087(8) -0.0006(7)
Mn3 0.0450(10) 0.0366(9) 0.0630(12) -0.0068(8) 0.0112(9) 0.0024(8)
Mn4 0.0475(10) 0.0346(9) 0.0380(10) -0.0049(7) 0.0053(8) -0.0005(7)
Mn5 0.0423(9) 0.0340(9) 0.0342(9) -0.0023(7) 0.0032(7) 0.0023(7)
Mn6 0.0483(10) 0.0354(9) 0.0419(10) -0.0032(7) 0.0058(8) 0.0027(7)
Mn7 0.0430(9) 0.0350(9) 0.0366(9) -0.0022(7) 0.0017(7) 0.0031(7)
Mn8 0.0424(9) 0.0336(9) 0.0340(9) -0.0011(7) 0.0019(7) 0.0027(7)
Mn9 0.0475(10) 0.0349(9) 0.0411(10) -0.0014(7) 0.0043(8) 0.0027(7)
O1 0.050(5) 0.029(4) 0.064(6) -0.005(4) 0.010(4) 0.004(3)
O2 0.046(4) 0.039(4) 0.056(6) -0.006(4) 0.006(4) 0.002(3)
O3 0.040(4) 0.040(4) 0.039(5) -0.003(3) 0.002(3) 0.003(3)
O4 0.044(4) 0.032(4) 0.043(5) -0.002(3) 0.007(3) 0.004(3)
O5 0.048(4) 0.042(4) 0.030(4) -0.002(3) 0.006(3) 0.002(3)
O6 0.050(4) 0.031(4) 0.045(5) 0.004(3) 0.008(4) 0.005(3)
O7 0.054(5) 0.045(4) 0.037(4) 0.006(3) 0.008(4) -0.001(4)
O8 0.044(4) 0.042(4) 0.033(4) -0.006(3) 0.007(3) -0.001(3)
O9 0.040(4) 0.041(4) 0.054(5) -0.004(4) 0.011(4) 0.000(3)
O10 0.043(4) 0.035(4) 0.040(4) 0.004(3) 0.001(3) -0.001(3)
O11 0.052(5) 0.044(4) 0.054(5) -0.007(4) 0.013(4) -0.001(4)
O12 0.046(4) 0.046(4) 0.038(4) -0.006(3) 0.008(3) -0.004(3)
N1 0.047(6) 0.041(6) 0.106(10) 0.016(6) 0.023(6) 0.005(5)
N2 0.102(9) 0.038(6) 0.107(11) -0.012(6) 0.045(8) 0.001(6)
N3 0.063(7) 0.038(6) 0.068(7) -0.006(5) 0.020(6) -0.008(5)
N4 0.054(6) 0.040(6) 0.072(8) -0.007(5) 0.020(5) 0.004(5)
N5 0.045(5) 0.035(5) 0.065(7) -0.009(5) 0.007(5) 0.004(4)
N6 0.055(6) 0.037(5) 0.052(6) -0.010(5) 0.009(5) 0.003(4)
N7 0.052(6) 0.029(5) 0.072(7) -0.005(5) 0.006(5) 0.000(4)
N8 0.085(8) 0.055(7) 0.074(9) 0.011(6) 0.015(7) 0.010(6)
N9 0.044(6) 0.036(5) 0.075(8) -0.010(5) 0.004(5) 0.005(4)
N10 0.048(6) 0.034(5) 0.055(6) 0.003(5) 0.004(5) 0.004(4)
N11 0.068(7) 0.063(7) 0.053(7) -0.022(5) 0.008(5) -0.007(6)
N12 0.037(5) 0.041(5) 0.046(6) -0.010(4) 0.005(4) 0.001(4)
N13 0.055(6) 0.040(5) 0.033(5) -0.006(4) 0.002(4) 0.006(4)
N14 0.038(5) 0.038(5) 0.028(5) -0.001(4) 0.006(4) 0.003(4)
N15 0.041(5) 0.041(5) 0.049(6) 0.004(4) 0.011(4) 0.007(4)
N16 0.047(5) 0.045(6) 0.041(6) 0.007(4) 0.001(4) 0.004(4)
N17 0.060(7) 0.052(6) 0.067(8) 0.015(5) 0.007(6) 0.004(5)
N18 0.055(6) 0.047(6) 0.051(7) -0.013(5) 0.006(5) 0.002(5)
N19 0.048(5) 0.028(5) 0.047(6) -0.002(4) 0.002(4) 0.005(4)
N20 0.079(8) 0.063(7) 0.041(6) -0.028(5) -0.007(6) 0.001(6)
N21 0.045(5) 0.039(5) 0.032(5) -0.001(4) -0.002(4) 0.002(4)
N22 0.045(5) 0.043(5) 0.037(5) -0.003(4) 0.006(4) 0.012(4)
N23 0.034(5) 0.034(5) 0.033(5) 0.000(4) 0.001(4) 0.004(4)
N24 0.043(5) 0.039(5) 0.054(6) 0.007(4) 0.010(5) 0.010(4)
N25 0.048(5) 0.041(5) 0.046(6) 0.000(4) 0.012(4) 0.009(4)
N26 0.069(7) 0.037(6) 0.078(8) 0.010(5) -0.005(6) 0.008(5)
N27 0.048(6) 0.040(5) 0.054(7) -0.014(5) 0.007(5) 0.000(4)
N28 0.058(6) 0.049(6) 0.091(9) 0.017(6) 0.029(6) 0.008(5)
N29 0.083(9) 0.115(11) 0.063(8) -0.006(7) 0.036(7) 0.005(8)
N30 0.063(7) 0.057(6) 0.057(7) 0.008(5) 0.031(6) 0.004(5)
N31 0.055(7) 0.062(7) 0.067(7) -0.003(5) 0.027(6) -0.003(5)
N32 0.047(5) 0.034(5) 0.044(6) -0.006(4) 0.004(4) -0.005(4)
N33 0.045(5) 0.039(5) 0.034(5) 0.001(4) 0.000(4) -0.003(4)
N34 0.049(5) 0.036(5) 0.035(5) 0.001(4) 0.002(4) 0.007(4)
N35 0.058(6) 0.067(7) 0.054(7) -0.012(5) 0.008(5) -0.003(5)
N36 0.043(5) 0.032(5) 0.042(5) -0.004(4) 0.008(4) 0.004(4)
N37 0.053(6) 0.029(5) 0.106(9) 0.015(5) 0.011(6) -0.005(4)
N38 0.087(9) 0.113(10) 0.063(8) 0.025(7) 0.042(7) 0.018(8)
N39 0.064(7) 0.053(6) 0.051(6) 0.008(5) 0.012(5) 0.004(5)
N40 0.048(6) 0.061(7) 0.056(7) -0.003(5) 0.012(5) -0.001(5)
N41 0.039(5) 0.036(5) 0.036(5) -0.002(4) 0.006(4) 0.001(4)
N42 0.048(5) 0.054(6) 0.033(5) -0.002(4) 0.001(4) 0.001(4)
N43 0.045(5) 0.043(5) 0.035(5) -0.001(4) 0.000(4) 0.005(4)
N44 0.045(6) 0.055(6) 0.049(6) -0.005(5) -0.008(5) 0.000(5)
N45 0.048(5) 0.035(5) 0.054(6) 0.005(4) 0.005(5) 0.002(4)
N46 0.045(6) 0.041(6) 0.096(9) -0.001(5) 0.017(6) 0.004(4)
N47 0.072(8) 0.086(9) 0.084(9) -0.003(7) 0.024(7) -0.020(7)
N48 0.046(6) 0.045(6) 0.066(7) -0.010(5) 0.014(5) -0.003(4)
N49 0.054(6) 0.056(6) 0.081(8) -0.010(6) 0.025(6) -0.017(5)
N50 0.054(6) 0.034(5) 0.046(6) -0.004(4) 0.009(5) -0.006(4)
N51 0.059(6) 0.042(5) 0.044(6) -0.007(4) 0.001(5) 0.003(5)
N52 0.039(5) 0.048(6) 0.053(6) 0.008(5) 0.000(5) 0.001(4)
N53 0.079(8) 0.067(7) 0.044(7) 0.004(5) -0.017(6) 0.016(6)
N54 0.055(6) 0.038(5) 0.054(6) -0.003(4) 0.008(5) -0.001(4)
C1 0.064(9) 0.054(9) 0.119(14) 0.017(9) 0.034(9) 0.003(7)
C2 0.076(10) 0.073(11) 0.110(14) 0.033(10) 0.031(10) 0.022(8)
C3 0.086(11) 0.045(8) 0.105(14) 0.016(9) 0.023(10) 0.008(7)
C4 0.080(10) 0.054(9) 0.120(15) 0.015(9) 0.059(10) 0.009(8)
C5 0.053(7) 0.035(7) 0.083(10) -0.009(7) 0.032(7) -0.006(5)
C6 0.057(7) 0.029(6) 0.069(9) -0.008(6) 0.025(6) 0.003(5)
C7 0.045(7) 0.035(6) 0.061(8) -0.005(6) 0.011(6) -0.010(5)
C8 0.047(7) 0.039(6) 0.054(8) -0.009(5) 0.012(6) 0.003(5)
C9 0.073(9) 0.044(7) 0.086(11) -0.018(7) 0.016(8) 0.010(7)
C10 0.102(12) 0.081(11) 0.053(9) -0.019(8) -0.016(8) 0.012(9)
C11 0.057(8) 0.047(7) 0.069(10) -0.008(6) -0.002(7) 0.013(6)
C12 0.037(6) 0.037(6) 0.065(9) 0.000(6) 0.014(6) -0.003(5)
C13 0.041(6) 0.037(6) 0.061(9) -0.005(6) 0.011(6) 0.008(5)
C14 0.048(7) 0.050(7) 0.054(8) 0.007(6) 0.001(6) 0.000(6)
C15 0.035(6) 0.037(7) 0.078(10) -0.003(6) 0.008(6) 0.002(5)
C16 0.064(9) 0.045(8) 0.098(12) 0.003(7) 0.018(8) 0.017(6)
C17 0.084(11) 0.036(8) 0.128(16) 0.007(9) 0.024(10) 0.006(7)
C18 0.062(8) 0.039(7) 0.101(13) -0.012(7) 0.022(8) 0.003(6)
C19 0.064(8) 0.049(8) 0.081(10) -0.008(7) 0.018(7) 0.011(6)
C20 0.076(9) 0.045(8) 0.073(10) 0.003(7) 0.002(8) 0.007(7)
C21 0.090(11) 0.049(8) 0.093(12) 0.005(8) 0.019(9) 0.015(8)
C22 0.079(10) 0.030(7) 0.105(13) -0.004(8) 0.017(9) 0.003(6)
C23 0.076(9) 0.053(8) 0.060(9) -0.011(7) 0.015(7) 0.006(7)
C24 0.047(7) 0.035(6) 0.056(8) -0.011(5) 0.017(6) -0.002(5)
C25 0.042(6) 0.051(7) 0.056(8) -0.022(6) 0.017(6) -0.007(5)
C26 0.046(6) 0.036(6) 0.037(7) -0.003(5) 0.009(5) 0.004(5)
C27 0.034(6) 0.042(6) 0.043(7) -0.005(5) 0.006(5) 0.008(5)
C28 0.057(7) 0.053(7) 0.032(7) -0.013(5) 0.001(5) 0.007(6)
C29 0.069(8) 0.068(8) 0.026(6) -0.001(6) -0.009(6) 0.019(7)
C30 0.055(7) 0.038(6) 0.044(7) 0.001(5) 0.009(6) 0.013(5)
C31 0.035(6) 0.044(6) 0.034(6) 0.003(5) 0.002(5) 0.009(5)
C32 0.032(5) 0.036(6) 0.034(6) 0.002(5) 0.008(5) 0.000(4)
C33 0.046(7) 0.040(6) 0.051(8) 0.010(5) 0.009(6) 0.003(5)
C34 0.043(7) 0.036(6) 0.065(9) -0.005(6) 0.002(6) 0.001(5)
C35 0.047(7) 0.045(7) 0.084(10) 0.011(7) 0.003(7) -0.001(6)
C36 0.063(9) 0.037(7) 0.119(14) -0.024(8) -0.006(9) 0.014(6)
C37 0.092(11) 0.040(8) 0.105(14) -0.026(8) 0.001(10) 0.009(7)
C38 0.091(11) 0.057(9) 0.087(12) -0.012(8) 0.018(9) -0.003(8)
C39 0.052(7) 0.033(6) 0.070(9) 0.003(6) 0.004(6) -0.001(5)
C40 0.060(8) 0.039(7) 0.101(12) -0.002(7) 0.009(8) 0.007(6)
C41 0.080(10) 0.036(7) 0.089(12) -0.016(7) -0.006(9) 0.001(7)
C42 0.074(9) 0.038(7) 0.084(11) -0.023(7) -0.021(8) 0.003(6)
C43 0.038(6) 0.045(7) 0.051(7) -0.014(5) 0.011(5) 0.005(5)
C44 0.042(6) 0.035(6) 0.054(8) -0.011(5) 0.007(6) 0.003(5)
C45 0.039(6) 0.037(6) 0.030(6) 0.004(5) 0.008(5) 0.006(5)
C46 0.034(5) 0.037(6) 0.042(7) 0.004(5) 0.011(5) 0.008(4)
C47 0.059(7) 0.047(7) 0.040(7) 0.000(5) 0.012(6) 0.001(6)
C48 0.081(9) 0.069(9) 0.025(6) 0.009(6) 0.008(6) 0.027(7)
C49 0.072(8) 0.040(6) 0.040(7) 0.002(5) 0.008(6) 0.016(6)
C50 0.040(6) 0.044(6) 0.038(7) 0.000(5) 0.009(5) 0.001(5)
C51 0.032(6) 0.040(6) 0.041(7) 0.003(5) 0.003(5) 0.003(5)
C52 0.032(6) 0.036(6) 0.070(9) 0.001(6) 0.010(6) -0.005(5)
C53 0.049(7) 0.030(6) 0.063(8) -0.001(5) 0.001(6) -0.004(5)
C54 0.057(8) 0.042(7) 0.087(11) -0.002(7) 0.013(7) 0.004(6)
C55 0.086(11) 0.043(8) 0.095(13) -0.014(8) 0.026(9) 0.006(7)
C56 0.062(8) 0.044(7) 0.088(11) -0.018(7) 0.011(8) -0.001(6)
C57 0.062(8) 0.047(7) 0.072(10) 0.003(7) 0.007(7) 0.006(6)
C58 0.057(8) 0.051(8) 0.082(10) -0.001(7) 0.021(7) 0.002(6)
C59 0.055(10) 0.080(11) 0.148(19) 0.046(12) -0.022(11) -0.012(8)
C60 0.049(10) 0.20(2) 0.106(16) 0.069(16) 0.021(10) 0.006(11)
C61 0.073(11) 0.158(18) 0.083(12) 0.038(12) 0.035(10) 0.010(11)
C62 0.072(9) 0.069(9) 0.088(11) 0.031(8) 0.038(9) 0.016(7)
C63 0.058(8) 0.054(8) 0.081(10) 0.014(7) 0.021(7) -0.004(6)
C64 0.067(8) 0.038(6) 0.054(8) 0.003(5) 0.026(6) 0.003(6)
C65 0.054(7) 0.045(6) 0.036(7) 0.001(5) 0.008(5) 0.001(5)
C66 0.052(8) 0.087(10) 0.048(8) 0.013(7) 0.008(6) 0.003(7)
C67 0.088(11) 0.110(13) 0.036(8) 0.002(7) 0.006(7) -0.031(9)
C68 0.055(8) 0.092(10) 0.029(7) -0.003(6) 0.002(6) -0.008(7)
C69 0.050(7) 0.031(6) 0.049(7) -0.007(5) 0.011(6) -0.004(5)
C70 0.041(6) 0.036(6) 0.028(6) 0.002(4) 0.009(5) 0.009(4)
C71 0.040(6) 0.033(6) 0.054(7) -0.007(5) 0.007(5) 0.004(5)
C72 0.042(6) 0.033(6) 0.046(7) -0.003(5) 0.008(5) 0.004(5)
C73 0.048(7) 0.058(7) 0.049(8) -0.019(6) 0.010(6) 0.000(6)
C74 0.039(7) 0.053(7) 0.072(9) -0.008(6) 0.013(6) -0.008(5)
C75 0.091(11) 0.049(8) 0.064(9) 0.000(6) 0.033(8) 0.006(7)
C76 0.041(6) 0.050(7) 0.042(7) 0.000(5) 0.007(5) 0.001(5)
C77 0.037(7) 0.058(9) 0.135(15) 0.022(9) 0.002(8) -0.006(6)
C78 0.051(10) 0.060(10) 0.18(2) 0.032(12) 0.005(12) 0.003(7)
C79 0.055(10) 0.083(12) 0.18(2) 0.061(14) 0.030(13) 0.007(8)
C80 0.057(10) 0.086(11) 0.135(16) 0.019(10) 0.047(11) 0.004(8)
C81 0.066(9) 0.047(7) 0.087(11) 0.025(7) 0.023(8) -0.004(6)
C82 0.055(8) 0.053(8) 0.073(9) 0.001(6) 0.021(7) 0.001(6)
C83 0.048(6) 0.037(6) 0.040(6) -0.002(5) 0.012(5) 0.005(5)
C84 0.065(8) 0.029(6) 0.053(8) -0.003(5) 0.024(6) -0.004(5)
C85 0.053(7) 0.064(8) 0.037(7) -0.001(6) 0.009(6) -0.009(6)
C86 0.079(10) 0.082(10) 0.032(7) -0.003(6) 0.007(7) -0.008(8)
C87 0.052(7) 0.064(8) 0.046(8) -0.010(6) -0.004(6) -0.005(6)
C88 0.056(7) 0.028(6) 0.050(7) -0.012(5) 0.011(6) -0.003(5)
C89 0.048(6) 0.028(5) 0.031(6) -0.001(4) 0.004(5) 0.002(4)
C90 0.035(6) 0.042(6) 0.040(6) -0.002(5) -0.001(5) 0.005(5)
C91 0.044(6) 0.032(6) 0.049(7) -0.002(5) 0.009(5) -0.001(5)
C92 0.034(6) 0.062(8) 0.056(8) -0.012(6) -0.003(6) 0.001(5)
C93 0.044(7) 0.058(8) 0.073(10) -0.001(7) 0.014(7) -0.002(6)
C94 0.067(9) 0.057(8) 0.074(10) 0.011(7) 0.030(8) 0.003(7)
C95 0.062(8) 0.047(7) 0.054(8) -0.002(6) 0.015(6) 0.006(6)
C96 0.060(8) 0.038(7) 0.098(11) 0.018(7) -0.001(8) -0.006(6)
C97 0.048(9) 0.075(10) 0.100(13) 0.008(9) 0.003(8) -0.006(7)
C98 0.033(8) 0.058(10) 0.22(3) 0.013(12) -0.004(12) -0.005(7)
C99 0.050(9) 0.063(9) 0.145(17) 0.009(10) 0.031(10) -0.003(7)
C100 0.051(7) 0.037(6) 0.089(10) -0.005(6) 0.014(7) 0.003(5)
C101 0.063(8) 0.046(7) 0.099(12) -0.003(7) 0.027(8) 0.005(6)
C102 0.064(8) 0.043(7) 0.057(8) -0.019(6) 0.014(6) -0.004(6)
C103 0.059(7) 0.045(7) 0.053(8) -0.009(6) 0.007(6) -0.001(6)
C104 0.089(11) 0.084(10) 0.048(9) 0.007(7) 0.024(8) -0.014(8)
C105 0.070(10) 0.116(13) 0.053(9) -0.005(8) 0.017(8) -0.003(9)
C106 0.056(8) 0.066(8) 0.044(8) 0.005(6) 0.002(6) -0.011(6)
C107 0.062(8) 0.038(6) 0.048(8) 0.003(5) 0.004(6) 0.001(5)
C108 0.058(7) 0.029(6) 0.051(7) -0.006(5) 0.010(6) 0.002(5)
C109 0.067(8) 0.039(6) 0.050(8) -0.012(5) -0.004(6) 0.008(6)
C110 0.042(6) 0.044(6) 0.051(7) -0.003(5) 0.015(6) 0.005(5)
C111 0.054(8) 0.060(8) 0.079(10) 0.003(7) -0.002(7) -0.003(6)
C112 0.043(7) 0.069(9) 0.084(11) -0.001(8) 0.019(7) 0.000(6)
C113 0.055(8) 0.050(8) 0.107(13) 0.020(8) 0.027(9) 0.000(6)
C114 0.063(8) 0.042(7) 0.072(9) 0.002(6) 0.007(7) 0.004(6)
C120 0.29(4) 0.17(3) 0.12(2) 0.075(18) -0.08(2) -0.13(3)
C121 0.058(9) 0.084(11) 0.084(13) 0.029(10) 0.010(9) -0.010(8)
N60 0.095(11) 0.112(12) 0.115(14) 0.033(11) 0.033(10) -0.006(9)
C122 0.27(3) 0.079(13) 0.19(3) -0.025(14) 0.16(2) 0.003(16)
C123 0.134(16) 0.071(11) 0.093(13) -0.003(9) 0.049(12) -0.006(11)
N61 0.117(11) 0.054(7) 0.103(11) -0.006(7) 0.068(9) 0.008(7)
C124 0.23(3) 0.21(3) 0.12(2) -0.03(2) 0.07(2) -0.03(2)
C125 0.088(13) 0.088(13) 0.133(19) 0.023(12) 0.043(13) 0.001(10)
N62 0.112(12) 0.122(13) 0.073(10) -0.002(9) 0.029(9) 0.006(10)
N63 0.17(3) 0.11(3) 0.06(2) -0.008(16) 0.01(2) 0.05(2)
C126 0.059(18) 0.29(6) 0.023(15) -0.01(2) -0.008(13) 0.05(2)
C127 0.12(3) 0.12(3) 0.028(16) 0.001(16) 0.015(17) 0.08(2)
Cl1 0.1109(19) 0.1106(19) 0.1087(19) 0.000 0.0238(13) 0.000
Cl2 0.087(2) 0.076(2) 0.054(2) -0.0155(17) 0.0025(18) 0.0066(18)
Cl3 0.090(3) 0.094(3) 0.087(3) 0.002(2) 0.016(2) -0.003(2)
Cl4 0.076(2) 0.064(2) 0.081(2) -0.0021(17) 0.0285(18) -0.0048(17)
Cl5 0.085(2) 0.083(2) 0.091(3) 0.0212(19) 0.025(2) 0.0033(19)
Cl6 0.102(3) 0.100(3) 0.103(3) -0.025(2) 0.033(2) -0.009(2)
Cl7 0.125(4) 0.125(4) 0.119(4) -0.002(2) 0.027(3) 0.005(2)
Cl8 0.126(5) 0.124(5) 0.123(5) 0.000(2) 0.027(3) 0.002(2)
Cl9 0.165(5) 0.170(5) 0.165(5) 0.000(3) 0.039(3) -0.007(3)
Cl10 0.172(4) 0.167(4) 0.158(4) 0.003(2) 0.039(3) 0.015(2)
O1S 0.116(8) 0.064(6) 0.038(5) 0.005(4) -0.005(5) 0.011(5)
O2S 0.075(7) 0.122(9) 0.095(9) -0.033(7) 0.021(6) -0.016(6)
O3S 0.103(10) 0.135(12) 0.225(18) 0.113(12) 0.050(11) 0.031(9)
O4S 0.091(8) 0.178(13) 0.068(8) -0.011(8) 0.001(6) 0.031(8)
O5S 0.164(13) 0.072(8) 0.166(14) 0.020(8) -0.072(11) -0.012(8)
O6S 0.189(17) 0.176(17) 0.176(18) -0.011(13) 0.062(14) -0.060(14)
O7S 0.37(3) 0.189(17) 0.130(14) 0.072(12) 0.131(17) 0.175(19)
O8S 0.23(2) 0.21(2) 0.148(16) -0.031(14) 0.018(15) -0.032(17)
O9S 0.158(18) 0.43(4) 0.20(2) -0.18(2) -0.019(15) 0.04(2)
O10S 0.124(14) 0.45(4) 0.19(2) -0.14(2) 0.048(14) -0.067(19)
O11S 0.36(4) 0.97(9) 0.13(2) -0.29(4) 0.07(2) -0.16(5)

loop_
_atom_type_symbol
_atom_type_description
_atom_type_scat_dispersion_real
_atom_type_scat_dispersion_imag
_atom_type_scat_source
C C 0.0033 0.0016 'International Tables Vol C Tables 4.2.6.8 and 6.1.1.4'
H H 0.0000 0.0000 'International Tables Vol C Tables 4.2.6.8 and 6.1.1.4'
N N 0.0061 0.0033 'International Tables Vol C Tables 4.2.6.8 and 6.1.1.4'
O O 0.0106 0.0060 'International Tables Vol C Tables 4.2.6.8 and 6.1.1.4'
Cl Cl 0.1484 0.1585 'International Tables Vol C Tables 4.2.6.8 and 6.1.1.4'
Mn Mn 0.3368 0.7283 'International Tables Vol C Tables 4.2.6.8 and 6.1.1.4'

loop_
_geom_angle_atom_site_label_1
_geom_angle_atom_site_label_2
_geom_angle_atom_site_label_3
_geom_angle
_geom_angle_site_symmetry_1
_geom_angle_site_symmetry_3
N30 Mn1 N3 163.4(4) . .
N30 Mn1 O1 123.9(3) . .
N3 Mn1 O1 72.0(3) . .
N30 Mn1 O7 72.0(3) . .
N3 Mn1 O7 111.6(3) . .
O1 Mn1 O7 101.3(3) . .
N30 Mn1 N28 71.6(4) . .
N3 Mn1 N28 106.3(4) . .
O1 Mn1 N28 90.4(3) . .
O7 Mn1 N28 142.0(4) . .
N30 Mn1 N1 94.7(4) . .
N3 Mn1 N1 69.3(4) . .
O1 Mn1 N1 141.3(4) . .
O7 Mn1 N1 92.5(3) . .
N28 Mn1 N1 100.6(4) . .
N39 Mn2 O9 72.2(3) . .
N39 Mn2 N5 169.3(4) . .
O9 Mn2 N5 117.5(3) . .
N39 Mn2 O2 112.6(3) . .
O9 Mn2 O2 97.6(3) . .
N5 Mn2 O2 72.0(3) . .
N39 Mn2 O1 103.3(3) . .
O9 Mn2 O1 93.2(3) . .
N5 Mn2 O1 72.7(3) . .
O2 Mn2 O1 144.1(3) . .
N39 Mn2 N37 69.7(4) . .
O9 Mn2 N37 141.7(4) . .
N5 Mn2 N37 100.8(4) . .
O2 Mn2 N37 93.3(3) . .
O1 Mn2 N37 99.1(3) . .
N7 Mn3 N48 163.7(4) . .
N7 Mn3 O2 72.0(3) . .
N48 Mn3 O2 113.0(3) . .
N7 Mn3 O11 123.7(3) . .
N48 Mn3 O11 71.8(3) . .
O2 Mn3 O11 99.2(3) . .
N7 Mn3 N9 71.0(4) . .
N48 Mn3 N9 106.0(4) . .
O2 Mn3 N9 141.0(4) . .
O11 Mn3 N9 91.2(3) . .
N7 Mn3 N46 93.5(4) . .
N48 Mn3 N46 71.1(4) . .
O2 Mn3 N46 92.8(3) . .
O11 Mn3 N46 142.8(4) . .
N9 Mn3 N46 101.3(3) . .
N12 Mn4 O7 109.9(3) . .
N12 Mn4 O3 72.5(3) . .
O7 Mn4 O3 97.4(3) . .
N12 Mn4 N32 169.9(3) . .
O7 Mn4 N32 74.0(3) . .
O3 Mn4 N32 116.8(3) . .
N12 Mn4 O8 106.3(3) . .
O7 Mn4 O8 143.8(3) . .
O3 Mn4 O8 92.3(3) . .
N32 Mn4 O8 70.5(3) . .
N12 Mn4 N10 71.3(3) . .
O7 Mn4 N10 94.3(3) . .
O3 Mn4 N10 143.8(3) . .
N32 Mn4 N10 99.4(3) . .
O8 Mn4 N10 98.2(3) . .
N41 Mn5 N14 178.5(3) . .
N41 Mn5 O10 72.5(3) . .
N14 Mn5 O10 108.9(3) . .
N41 Mn5 O4 108.0(3) . .
N14 Mn5 O4 72.7(3) . .
O10 Mn5 O4 95.8(3) . .
N41 Mn5 O9 72.4(3) . .
N14 Mn5 O9 106.2(3) . .
O10 Mn5 O9 144.9(3) . .
O4 Mn5 O9 94.5(3) . .
N41 Mn5 O3 107.9(3) . .
N14 Mn5 O3 71.4(3) . .
O10 Mn5 O3 95.6(3) . .
O4 Mn5 O3 144.1(3) . .
O9 Mn5 O3 95.4(3) . .
N16 Mn6 O12 114.4(3) . .
N16 Mn6 O4 71.2(3) . .
O12 Mn6 O4 98.5(3) . .
N16 Mn6 N50 168.6(4) . .
O12 Mn6 N50 73.4(3) . .
O4 Mn6 N50 117.0(3) . .
N16 Mn6 O11 102.1(3) . .
O12 Mn6 O11 143.5(3) . .
O4 Mn6 O11 92.4(3) . .
N50 Mn6 O11 70.6(3) . .
N16 Mn6 N18 70.6(4) . .
O12 Mn6 N18 93.3(3) . .
O4 Mn6 N18 141.6(3) . .
N50 Mn6 N18 101.5(3) . .
O11 Mn6 N18 99.6(3) . .
N21 Mn7 N34 167.0(4) . .
N21 Mn7 O5 71.8(3) . .
N34 Mn7 O5 110.5(3) . .
N21 Mn7 O8 121.6(3) . .
N34 Mn7 O8 71.1(3) . .
O5 Mn7 O8 98.8(3) . .
N21 Mn7 N36 96.5(3) . .
N34 Mn7 N36 70.6(3) . .
O5 Mn7 N36 95.8(3) . .
O8 Mn7 N36 141.7(3) . .
N21 Mn7 N19 71.9(3) . .
N34 Mn7 N19 107.6(3) . .
O5 Mn7 N19 141.7(3) . .
O8 Mn7 N19 89.6(3) . .
N36 Mn7 N19 100.4(3) . .
N43 Mn8 O5 114.3(3) . .
N43 Mn8 O10 72.4(3) . .
O5 Mn8 O10 98.1(3) . .
N43 Mn8 N23 169.7(3) . .
O5 Mn8 N23 73.4(3) . .
O10 Mn8 N23 114.3(3) . .
N43 Mn8 N45 71.1(3) . .
O5 Mn8 N45 92.5(3) . .
O10 Mn8 N45 143.1(3) . .
N23 Mn8 N45 102.5(3) . .
N43 Mn8 O6 103.3(3) . .
O5 Mn8 O6 142.4(3) . .
O10 Mn8 O6 91.3(3) . .
N23 Mn8 O6 69.6(3) . .
N45 Mn8 O6 101.5(3) . .
N52 Mn9 O12 72.3(3) . .
N52 Mn9 N25 165.5(4) . .
O12 Mn9 N25 107.6(3) . .
N52 Mn9 O6 123.9(3) . .
O12 Mn9 O6 99.3(3) . .
N25 Mn9 O6 70.6(3) . .
N52 Mn9 N27 94.5(4) . .
O12 Mn9 N27 94.8(3) . .
N25 Mn9 N27 71.0(4) . .
O6 Mn9 N27 141.5(3) . .
N52 Mn9 N54 71.8(4) . .
O12 Mn9 N54 142.1(3) . .
N25 Mn9 N54 110.2(4) . .
O6 Mn9 N54 90.8(3) . .
N27 Mn9 N54 99.7(3) . .
C7 O1 Mn1 113.3(6) . .
C7 O1 Mn2 117.3(7) . .
Mn1 O1 Mn2 129.3(4) . .
C13 O2 Mn3 112.5(6) . .
C13 O2 Mn2 119.3(6) . .
Mn3 O2 Mn2 127.2(4) . .
C26 O3 Mn4 113.9(6) . .
C26 O3 Mn5 118.9(6) . .
Mn4 O3 Mn5 127.1(3) . .
C32 O4 Mn6 113.6(6) . .
C32 O4 Mn5 118.8(6) . .
Mn6 O4 Mn5 127.6(4) . .
C45 O5 Mn8 119.2(6) . .
C45 O5 Mn7 112.4(6) . .
Mn8 O5 Mn7 128.0(3) . .
C51 O6 Mn9 116.9(6) . .
C51 O6 Mn8 118.2(7) . .
Mn9 O6 Mn8 124.8(3) . .
C64 O7 Mn4 117.1(5) . .
C64 O7 Mn1 112.5(5) . .
Mn4 O7 Mn1 130.0(4) . .
C70 O8 Mn7 114.8(4) . .
C70 O8 Mn4 118.3(4) . .
Mn7 O8 Mn4 126.8(3) . .
C83 O9 Mn2 113.7(5) . .
C83 O9 Mn5 118.3(5) . .
Mn2 O9 Mn5 127.9(4) . .
C89 O10 Mn8 112.8(5) . .
C89 O10 Mn5 118.7(5) . .
Mn8 O10 Mn5 128.5(3) . .
C102 O11 Mn3 115.0(6) . .
C102 O11 Mn6 118.3(6) . .
Mn3 O11 Mn6 126.6(4) . .
C108 O12 Mn6 119.6(5) . .
C108 O12 Mn9 112.1(5) . .
Mn6 O12 Mn9 127.9(4) . .
C5 N1 C1 117.2(12) . .
C5 N1 Mn1 117.5(9) . .
C1 N1 Mn1 125.2(10) . .
C6 N3 N4 116.4(11) . .
C6 N3 Mn1 124.8(9) . .
N4 N3 Mn1 118.8(7) . .
C7 N4 N3 110.6(11) . .
C8 N5 C12 118.6(11) . .
C8 N5 Mn2 119.9(8) . .
C12 N5 Mn2 121.0(7) . .
C13 N6 N7 107.0(10) . .
C14 N7 N6 117.3(11) . .
C14 N7 Mn3 122.5(8) . .
N6 N7 Mn3 120.2(7) . .
C15 N9 C19 117.3(11) . .
C15 N9 Mn3 117.6(8) . .
C19 N9 Mn3 125.0(10) . .
C20 N10 C24 117.7(10) . .
C20 N10 Mn4 125.9(9) . .
C24 N10 Mn4 115.7(7) . .
C25 N12 N13 118.9(9) . .
C25 N12 Mn4 123.1(8) . .
N13 N12 Mn4 117.9(6) . .
C26 N13 N12 110.9(9) . .
C31 N14 C27 117.6(9) . .
C31 N14 Mn5 119.8(7) . .
C27 N14 Mn5 122.6(7) . .
C32 N15 N16 106.9(9) . .
C33 N16 N15 116.0(9) . .
C33 N16 Mn6 123.3(8) . .
N15 N16 Mn6 120.6(7) . .
C34 N18 C38 118.1(11) . .
C34 N18 Mn6 117.3(7) . .
C38 N18 Mn6 124.5(9) . .
C39 N19 C43 119.4(10) . .
C39 N19 Mn7 125.4(8) . .
C43 N19 Mn7 115.1(7) . .
C44 N21 N22 117.2(9) . .
C44 N21 Mn7 123.3(7) . .
N22 N21 Mn7 119.4(6) . .
C45 N22 N21 107.4(8) . .
C46 N23 C50 120.4(9) . .
C46 N23 Mn8 117.8(7) . .
C50 N23 Mn8 121.7(7) . .
C51 N24 N25 114.7(9) . .
C52 N25 N24 121.0(10) . .
C52 N25 Mn9 122.6(8) . .
N24 N25 Mn9 115.8(6) . .
C57 N27 C53 118.6(10) . .
C57 N27 Mn9 125.0(9) . .
C53 N27 Mn9 116.4(7) . .
C58 N28 C62 117.5(9) . .
C58 N28 Mn1 128.8(8) . .
C62 N28 Mn1 113.7(6) . .
C63 N30 N31 114.2(9) . .
C63 N30 Mn1 125.4(7) . .
N31 N30 Mn1 120.4(7) . .
C64 N31 N30 109.8(9) . .
C69 N32 C65 118.0(7) . .
C69 N32 Mn4 123.6(6) . .
C65 N32 Mn4 118.2(5) . .
C70 N33 N34 111.6(7) . .
C71 N34 N33 117.7(7) . .
C71 N34 Mn7 124.5(6) . .
N33 N34 Mn7 117.8(6) . .
C72 N36 C76 116.3(7) . .
C72 N36 Mn7 116.9(5) . .
C76 N36 Mn7 126.8(5) . .
C77 N37 C81 117.9(9) . .
C77 N37 Mn2 125.1(7) . .
C81 N37 Mn2 116.8(6) . .
C82 N39 N40 115.3(9) . .
C82 N39 Mn2 126.9(7) . .
N40 N39 Mn2 117.8(7) . .
C83 N40 N39 109.5(8) . .
C84 N41 C88 117.7(7) . .
C84 N41 Mn5 121.4(5) . .
C88 N41 Mn5 120.9(5) . .
C89 N42 N43 108.2(7) . .
C90 N43 N42 115.3(7) . .
C90 N43 Mn8 124.4(6) . .
N42 N43 Mn8 120.2(7) . .
C95 N45 C91 117.9(7) . .
C95 N45 Mn8 127.2(6) . .
C91 N45 Mn8 114.7(6) . .
C100 N46 C96 120.4(8) . .
C100 N46 Mn3 115.7(7) . .
C96 N46 Mn3 123.9(7) . .
C101 N48 N49 119.4(9) . .
C101 N48 Mn3 122.2(7) . .
N49 N48 Mn3 118.3(7) . .
C102 N49 N48 110.8(9) . .
C103 N50 C107 119.8(7) . .
C103 N50 Mn6 121.9(6) . .
C107 N50 Mn6 118.4(5) . .
C108 N51 N52 109.2(8) . .
C109 N52 N51 118.5(8) . .
C109 N52 Mn9 122.2(6) . .
N51 N52 Mn9 119.2(7) . .
C110 N54 C114 120.5(7) . .
C110 N54 Mn9 115.1(6) . .
C114 N54 Mn9 124.5(6) . .
N1 C1 C2 123.1(17) . .
C1 C2 C3 116.8(16) . .
C4 C3 C2 118.4(15) . .
C3 C4 C5 124.1(17) . .
N1 C5 C4 120.2(14) . .
N1 C5 C6 112.3(10) . .
C4 C5 C6 127.2(13) . .
N3 C6 N2 124.0(13) . .
N3 C6 C5 115.9(11) . .
N2 C6 C5 120.0(11) . .
N4 C7 O1 125.1(11) . .
N4 C7 C8 118.7(11) . .
O1 C7 C8 116.1(9) . .
N5 C8 C9 123.2(12) . .
N5 C8 C7 112.9(11) . .
C9 C8 C7 123.9(11) . .
C8 C9 C10 116.8(12) . .
C11 C10 C9 121.4(14) . .
C12 C11 C10 117.4(13) . .
C11 C12 N5 122.5(11) . .
C11 C12 C13 126.7(11) . .
N5 C12 C13 110.8(11) . .
O2 C13 N6 126.4(10) . .
O2 C13 C12 116.6(10) . .
N6 C13 C12 116.9(11) . .
N7 C14 N8 123.5(12) . .
N7 C14 C15 115.9(12) . .
N8 C14 C15 120.6(11) . .
N9 C15 C16 124.8(12) . .
N9 C15 C14 112.5(10) . .
C16 C15 C14 122.6(13) . .
C15 C16 C17 116.9(15) . .
C18 C17 C16 120.9(13) . .
C17 C18 C19 117.3(13) . .
N9 C19 C18 122.8(14) . .
N10 C20 C21 122.6(14) . .
C22 C21 C20 118.6(15) . .
C21 C22 C23 120.9(13) . .
C22 C23 C24 118.1(13) . .
N10 C24 C23 122.0(12) . .
N10 C24 C25 114.3(9) . .
C23 C24 C25 123.5(11) . .
N12 C25 N11 124.3(12) . .
N12 C25 C24 114.9(10) . .
N11 C25 C24 120.8(10) . .
N13 C26 O3 124.3(10) . .
N13 C26 C27 118.6(10) . .
O3 C26 C27 117.0(9) . .
C28 C27 N14 124.2(10) . .
C28 C27 C26 126.0(10) . .
N14 C27 C26 109.7(9) . .
C27 C28 C29 116.9(10) . .
C30 C29 C28 121.1(11) . .
C29 C30 C31 117.5(10) . .
N14 C31 C30 122.7(10) . .
N14 C31 C32 112.6(9) . .
C30 C31 C32 124.7(9) . .
N15 C32 O4 127.3(10) . .
N15 C32 C31 116.9(10) . .
O4 C32 C31 115.9(9) . .
N16 C33 N17 122.5(11) . .
N16 C33 C34 114.6(10) . .
N17 C33 C34 122.8(10) . .
N18 C34 C35 123.7(12) . .
N18 C34 C33 113.8(10) . .
C35 C34 C33 122.3(12) . .
C34 C35 C36 117.0(13) . .
C37 C36 C35 120.0(13) . .
C36 C37 C38 118.4(15) . .
N18 C38 C37 122.5(15) . .
N19 C39 C40 120.8(13) . .
C39 C40 C41 117.4(13) . .
C42 C41 C40 120.7(12) . .
C41 C42 C43 120.5(13) . .
N19 C43 C42 121.1(12) . .
N19 C43 C44 115.8(9) . .
C42 C43 C44 123.1(11) . .
N21 C44 N20 125.0(11) . .
N21 C44 C43 113.3(10) . .
N20 C44 C43 121.6(10) . .
O5 C45 N22 127.8(9) . .
O5 C45 C46 116.6(9) . .
N22 C45 C46 115.6(9) . .
N23 C46 C47 121.3(10) . .
N23 C46 C45 112.9(9) . .
C47 C46 C45 125.8(10) . .
C48 C47 C46 119.9(11) . .
C47 C48 C49 118.9(11) . .
C50 C49 C48 119.1(10) . .
N23 C50 C49 120.4(10) . .
N23 C50 C51 111.8(9) . .
C49 C50 C51 127.8(10) . .
O6 C51 N24 122.0(10) . .
O6 C51 C50 118.2(9) . .
N24 C51 C50 119.8(10) . .
N25 C52 N26 126.8(12) . .
N25 C52 C53 113.9(11) . .
N26 C52 C53 119.2(10) . .
C54 C53 N27 118.5(12) . .
C54 C53 C52 125.7(12) . .
N27 C53 C52 115.5(9) . .
C55 C54 C53 122.2(14) . .
C54 C55 C56 121.4(13) . .
C57 C56 C55 112.9(13) . .
N27 C57 C56 126.4(13) . .
N28 C58 C59 124.6(14) . .
C60 C59 C58 118.8(15) . .
C59 C60 C61 119.8(16) . .
C62 C61 C60 116.2(18) . .
N28 C62 C61 123.1(14) . .
N28 C62 C63 116.0(11) . .
C61 C62 C63 120.9(15) . .
N30 C63 N29 126.5(10) . .
N30 C63 C62 113.2(12) . .
N29 C63 C62 120.3(11) . .
N31 C64 O7 124.3(10) . .
N31 C64 C65 118.3(10) . .
O7 C64 C65 117.4(9) . .
N32 C65 C66 121.8(10) . .
N32 C65 C64 112.9(9) . .
C66 C65 C64 125.2(11) . .
C67 C66 C65 116.9(12) . .
C66 C67 C68 121.8(13) . .
C69 C68 C67 117.0(12) . .
N32 C69 C68 124.1(10) . .
N32 C69 C70 110.6(8) . .
C68 C69 C70 125.3(10) . .
N33 C70 O8 124.6(8) . .
N33 C70 C69 119.0(8) . .
O8 C70 C69 116.4(8) . .
N34 C71 N35 126.0(9) . .
N34 C71 C72 112.9(9) . .
N35 C71 C72 121.1(9) . .
N36 C72 C73 122.5(10) . .
N36 C72 C71 115.0(8) . .
C73 C72 C71 122.5(10) . .
C74 C73 C72 118.6(11) . .
C75 C74 C73 119.6(11) . .
C74 C75 C76 118.4(12) . .
N36 C76 C75 124.5(11) . .
N37 C77 C78 123.4(17) . .
C79 C78 C77 116.6(19) . .
C78 C79 C80 120.0(17) . .
C81 C80 C79 121.5(19) . .
C80 C81 N37 120.4(14) . .
C80 C81 C82 127.0(15) . .
N37 C81 C82 112.6(10) . .
N39 C82 N38 126.1(10) . .
N39 C82 C81 113.9(11) . .
N38 C82 C81 119.9(10) . .
N40 C83 O9 126.3(9) . .
N40 C83 C84 118.0(9) . .
O9 C83 C84 115.7(9) . .
N41 C84 C85 122.8(11) . .
N41 C84 C83 111.6(9) . .
C85 C84 C83 125.6(10) . .
C86 C85 C84 118.6(11) . .
C85 C86 C87 119.5(12) . .
C88 C87 C86 118.4(12) . .
N41 C88 C87 122.9(10) . .
N41 C88 C89 110.9(9) . .
C87 C88 C89 126.2(11) . .
O10 C89 N42 126.2(8) . .
O10 C89 C88 116.8(9) . .
N42 C89 C88 116.9(8) . .
N43 C90 N44 122.6(8) . .
N43 C90 C91 114.4(9) . .
N44 C90 C91 123.0(8) . .
N45 C91 C92 122.2(10) . .
N45 C91 C90 115.3(8) . .
C92 C91 C90 122.4(10) . .
C93 C92 C91 117.2(11) . .
C94 C93 C92 120.3(12) . .
C93 C94 C95 118.4(13) . .
N45 C95 C94 124.0(12) . .
C97 C96 N46 123.1(15) . .
C98 C97 C96 118.1(17) . .
C97 C98 C99 121.5(14) . .
C100 C99 C98 116.7(16) . .
N46 C100 C99 120.3(13) . .
N46 C100 C101 117.0(10) . .
C99 C100 C101 122.7(14) . .
N48 C101 N47 123.6(12) . .
N48 C101 C100 114.0(12) . .
N47 C101 C100 122.4(11) . .
O11 C102 N49 124.0(10) . .
O11 C102 C103 116.5(10) . .
N49 C102 C103 119.5(10) . .
N50 C103 C104 122.7(11) . .
N50 C103 C102 112.0(10) . .
C104 C103 C102 125.3(12) . .
C103 C104 C105 116.1(13) . .
C106 C105 C104 121.4(14) . .
C105 C106 C107 119.6(13) . .
C106 C107 N50 120.4(10) . .
C106 C107 C108 127.3(11) . .
N50 C107 C108 112.3(9) . .
N51 C108 O12 125.8(9) . .
N51 C108 C107 117.8(10) . .
O12 C108 C107 116.4(9) . .
N52 C109 N53 123.2(10) . .
N52 C109 C110 115.7(10) . .
N53 C109 C110 121.1(10) . .
N54 C110 C111 123.0(10) . .
N54 C110 C109 115.0(9) . .
C111 C110 C109 122.0(12) . .
C110 C111 C112 116.6(13) . .
C113 C112 C111 118.4(12) . .
C112 C113 C114 122.5(14) . .
N54 C114 C113 119.0(12) . .
N60 C121 C120 176(2) . .
N61 C123 C122 174(2) . .
N62 C125 C124 176(3) . .
N63 C127 C126 171(3) . .
O23 Cl1 O23 113.7(3) . 2_755
O23 Cl1 O21 116.0 . .
O23 Cl1 O21 129.1(3) 2_755 .
O23 Cl1 O21 129.1(9) . 2_755
O23 Cl1 O21 116.0(6) 2_755 2_755
O21 Cl1 O21 23.9(7) . 2_755
O23 Cl1 O22 114.6 . .
O23 Cl1 O22 34.5(8) 2_755 .
O21 Cl1 O22 110.7 . .
O21 Cl1 O22 112.0(9) 2_755 .
O23 Cl1 O22 34.5(7) . 2_755
O23 Cl1 O22 114.6(3) 2_755 2_755
O21 Cl1 O22 112.0(2) . 2_755
O21 Cl1 O22 110.7(7) 2_755 2_755
O22 Cl1 O22 136.28(12) . 2_755
O23 Cl1 O20 71.9(7) . 2_755
O23 Cl1 O20 104.4(4) 2_755 2_755
O21 Cl1 O20 81.7 . 2_755
O21 Cl1 O20 104.8(7) 2_755 2_755
O22 Cl1 O20 72.6(7) . 2_755
O22 Cl1 O20 104.9(3) 2_755 2_755
O23 Cl1 O20 104.4 . .
O23 Cl1 O20 71.9(8) 2_755 .
O21 Cl1 O20 104.8 . .
O21 Cl1 O20 81.7(7) 2_755 .
O22 Cl1 O20 104.9 . .
O22 Cl1 O20 72.6(8) 2_755 .
O20 Cl1 O20 173.5 2_755 .
Cl1 O20 O23 49.8(4) . 2_755
Cl1 O20 O22 51.0(4) . 2_755
O23 O20 O22 85.8(4) 2_755 2_755
O21 O21 Cl1 78.1 2_755 .
O23 O22 Cl1 69.1(8) 2_755 .
O23 O22 O20 121.1(9) 2_755 2_755
Cl1 O22 O20 56.4(4) . 2_755
O22 O23 Cl1 76.3(7) 2_755 .
O22 O23 O20 131.6(4) 2_755 2_755
Cl1 O23 O20 58.3(4) . 2_755
O24 Cl2 O27 127.8 . .
O24 Cl2 O26 110.7 . .
O27 Cl2 O26 112.4 . .
O24 Cl2 O25 103.7 . .
O27 Cl2 O25 98.5 . .
O26 Cl2 O25 97.5 . .
O31 Cl3 O29 111.3 . .
O31 Cl3 O30 111.5 . .
O29 Cl3 O30 109.3 . .
O31 Cl3 O28 106.7 . .
O29 Cl3 O28 108.2 . .
O30 Cl3 O28 109.7 . .
O33 Cl4 O32 116.7 . .
O33 Cl4 O35 92.0 . .
O32 Cl4 O35 98.4 . .
O33 Cl4 O34 124.0 . .
O32 Cl4 O34 116.4 . .
O35 Cl4 O34 96.5 . .
O37 Cl5 O38 134.7 . .
O37 Cl5 O36 109.0 . .
O38 Cl5 O36 114.3 . .
O37 Cl5 O39 89.9 . .
O38 Cl5 O39 98.9 . .
O36 Cl5 O39 95.0 . .
O43 Cl6 O42 111.6 . .
O43 Cl6 O41 111.3 . .
O42 Cl6 O41 109.2 . .
O43 Cl6 O40 106.7 . .
O42 Cl6 O40 109.7 . .
O41 Cl6 O40 108.3 . .
O46 Cl7 O47 107.5 . .
O46 Cl7 O44 105.2 . .
O47 Cl7 O44 113.1 . .
O46 Cl7 O45 118.6 . .
O47 Cl7 O45 111.1 . .
O44 Cl7 O45 101.2 . .
O51 Cl8 O50 111.8 . .
O51 Cl8 O49 118.0 . .
O50 Cl8 O49 105.0 . .
O51 Cl8 O48 106.8 . .
O50 Cl8 O48 96.5 . .
O49 Cl8 O48 116.6 . .
O55 Cl9 O52 103.6 . .
O55 Cl9 O54 153.4 . .
O52 Cl9 O54 83.3 . .
O55 Cl9 O53 112.8 . .
O52 Cl9 O53 99.8 . .
O54 Cl9 O53 90.7 . .
O57 Cl10 O58 110.3 . .
O57 Cl10 O59 135.7 . .
O58 Cl10 O59 111.4 . .
O57 Cl10 O56 94.6 . .
O58 Cl10 O56 101.7 . .
O59 Cl10 O56 91.1 . .

loop_
_geom_bond_atom_site_label_1
_geom_bond_atom_site_label_2
_geom_bond_distance
_geom_bond_site_symmetry_2
Mn1 N30 2.136(11) .
Mn1 N3 2.149(11) .
Mn1 O1 2.164(8) .
Mn1 O7 2.211(8) .
Mn1 N28 2.312(10) .
Mn1 N1 2.337(10) .
Mn2 N39 2.152(10) .
Mn2 O9 2.165(7) .
Mn2 N5 2.192(10) .
Mn2 O2 2.196(8) .
Mn2 O1 2.210(7) .
Mn2 N37 2.326(10) .
Mn3 N7 2.131(11) .
Mn3 N48 2.153(11) .
Mn3 O2 2.169(7) .
Mn3 O11 2.175(8) .
Mn3 N9 2.276(10) .
Mn3 N46 2.298(10) .
Mn4 N12 2.142(9) .
Mn4 O7 2.153(7) .
Mn4 O3 2.169(7) .
Mn4 N32 2.172(9) .
Mn4 O8 2.277(7) .
Mn4 N10 2.287(9) .
Mn5 N41 2.160(9) .
Mn5 N14 2.171(8) .
Mn5 O10 2.182(7) .
Mn5 O4 2.194(7) .
Mn5 O9 2.196(7) .
Mn5 O3 2.218(7) .
Mn6 N16 2.136(9) .
Mn6 O12 2.151(7) .
Mn6 O4 2.156(7) .
Mn6 N50 2.188(10) .
Mn6 O11 2.253(8) .
Mn6 N18 2.287(10) .
Mn7 N21 2.133(9) .
Mn7 N34 2.164(9) .
Mn7 O5 2.176(7) .
Mn7 O8 2.202(7) .
Mn7 N36 2.287(9) .
Mn7 N19 2.291(8) .
Mn8 N43 2.112(9) .
Mn8 O5 2.147(7) .
Mn8 O10 2.164(7) .
Mn8 N23 2.222(8) .
Mn8 N45 2.315(9) .
Mn8 O6 2.327(7) .
Mn9 N52 2.146(10) .
Mn9 O12 2.180(7) .
Mn9 N25 2.199(9) .
Mn9 O6 2.219(7) .
Mn9 N27 2.261(9) .
Mn9 N54 2.289(10) .
O1 C7 1.333(14) .
O2 C13 1.313(14) .
O3 C26 1.315(13) .
O4 C32 1.299(12) .
O5 C45 1.288(12) .
O6 C51 1.258(12) .
O7 C64 1.330(13) .
O8 C70 1.287(10) .
O9 C83 1.315(11) .
O10 C89 1.296(10) .
O11 C102 1.299(13) .
O12 C108 1.327(12) .
N1 C5 1.352(17) .
N1 C1 1.359(19) .
N2 C6 1.344(17) .
N3 C6 1.297(14) .
N3 N4 1.391(15) .
N4 C7 1.270(14) .
N5 C8 1.327(14) .
N5 C12 1.356(15) .
N6 C13 1.318(15) .
N6 N7 1.406(12) .
N7 C14 1.297(15) .
N8 C14 1.372(17) .
N9 C15 1.333(16) .
N9 C19 1.335(16) .
N10 C20 1.314(16) .
N10 C24 1.355(15) .
N11 C25 1.367(15) .
N12 C25 1.297(14) .
N12 N13 1.409(13) .
N13 C26 1.293(13) .
N14 C31 1.343(13) .
N14 C27 1.373(13) .
N15 C32 1.282(13) .
N15 N16 1.403(13) .
N16 C33 1.326(14) .
N17 C33 1.353(15) .
N18 C34 1.350(16) .
N18 C38 1.384(17) .
N19 C39 1.333(14) .
N19 C43 1.335(14) .
N20 C44 1.319(15) .
N21 C44 1.309(13) .
N21 N22 1.408(12) .
N22 C45 1.297(13) .
N23 C46 1.311(13) .
N23 C50 1.359(13) .
N24 C51 1.294(13) .
N24 N25 1.398(13) .
N25 C52 1.306(14) .
N26 C52 1.319(16) .
N27 C57 1.309(16) .
N27 C53 1.388(15) .
N28 C58 1.281(14) .
N28 C62 1.399(16) .
N29 C63 1.359(15) .
N30 C63 1.304(13) .
N30 N31 1.385(15) .
N31 C64 1.329(11) .
N32 C69 1.337(11) .
N32 C65 1.343(11) .
N33 C70 1.276(10) .
N33 N34 1.410(12) .
N34 C71 1.303(11) .
N35 C71 1.315(11) .
N36 C72 1.351(11) .
N36 C76 1.353(11) .
N37 C77 1.361(15) .
N37 C81 1.372(15) .
N38 C82 1.385(14) .
N39 C82 1.262(12) .
N39 N40 1.432(14) .
N40 C83 1.270(11) .
N41 C84 1.334(11) .
N41 C88 1.350(11) .
N42 C89 1.309(10) .
N42 N43 1.392(13) .
N43 C90 1.310(10) .
N44 C90 1.397(10) .
N45 C95 1.315(12) .
N45 C91 1.357(11) .
N46 C100 1.299(14) .
N46 C96 1.369(15) .
N47 C101 1.382(15) .
N48 C101 1.311(13) .
N48 N49 1.404(15) .
N49 C102 1.301(13) .
N50 C103 1.338(13) .
N50 C107 1.384(12) .
N51 C108 1.308(12) .
N51 N52 1.387(13) .
N52 C109 1.274(13) .
N53 C109 1.390(12) .
N54 C110 1.334(12) .
N54 C114 1.362(14) .
C1 C2 1.39(2) .
C2 C3 1.41(2) .
C3 C4 1.30(2) .
C4 C5 1.364(18) .
C5 C6 1.472(18) .
C7 C8 1.506(17) .
C8 C9 1.355(18) .
C9 C10 1.38(2) .
C10 C11 1.380(19) .
C11 C12 1.345(18) .
C12 C13 1.504(15) .
C14 C15 1.484(17) .
C15 C16 1.371(17) .
C16 C17 1.39(2) .
C17 C18 1.36(2) .
C18 C19 1.412(18) .
C20 C21 1.405(18) .
C21 C22 1.32(2) .
C22 C23 1.37(2) .
C23 C24 1.380(16) .
C24 C25 1.474(17) .
C26 C27 1.496(15) .
C27 C28 1.336(15) .
C28 C29 1.428(16) .
C29 C30 1.364(16) .
C30 C31 1.403(15) .
C31 C32 1.502(14) .
C33 C34 1.460(16) .
C34 C35 1.382(16) .
C35 C36 1.46(2) .
C36 C37 1.37(2) .
C37 C38 1.399(19) .
C39 C40 1.389(17) .
C40 C41 1.40(2) .
C41 C42 1.290(19) .
C42 C43 1.373(16) .
C43 C44 1.501(16) .
C45 C46 1.524(14) .
C46 C47 1.380(15) .
C47 C48 1.354(16) .
C48 C49 1.395(17) .
C49 C50 1.371(16) .
C50 C51 1.493(15) .
C52 C53 1.463(17) .
C53 C54 1.385(16) .
C54 C55 1.29(2) .
C55 C56 1.46(2) .
C56 C57 1.376(17) .
C58 C59 1.39(2) .
C59 C60 1.38(3) .
C60 C61 1.42(2) .
C61 C62 1.40(2) .
C62 C63 1.48(2) .
C64 C65 1.465(17) .
C65 C66 1.394(17) .
C66 C67 1.359(18) .
C67 C68 1.380(18) .
C68 C69 1.338(16) .
C69 C70 1.523(14) .
C71 C72 1.497(16) .
C72 C73 1.409(15) .
C73 C74 1.383(17) .
C74 C75 1.368(19) .
C75 C76 1.380(17) .
C77 C78 1.38(2) .
C78 C79 1.36(3) .
C79 C80 1.39(3) .
C80 C81 1.322(18) .
C81 C82 1.522(19) .
C83 C84 1.507(16) .
C84 C85 1.381(16) .
C85 C86 1.356(17) .
C86 C87 1.397(18) .
C87 C88 1.357(16) .
C88 C89 1.498(15) .
C90 C91 1.457(15) .
C91 C92 1.407(15) .
C92 C93 1.402(18) .
C93 C94 1.354(19) .
C94 C95 1.392(17) .
C96 C97 1.334(19) .
C97 C98 1.33(3) .
C98 C99 1.42(3) .
C99 C100 1.410(18) .
C100 C101 1.47(2) .
C102 C103 1.485(17) .
C103 C104 1.385(17) .
C104 C105 1.42(2) .
C105 C106 1.354(18) .
C106 C107 1.367(16) .
C107 C108 1.475(17) .
C109 C110 1.484(17) .
C110 C111 1.405(17) .
C111 C112 1.430(19) .
C112 C113 1.37(2) .
C113 C114 1.380(18) .
C120 C121 1.35(3) .
C121 N60 1.05(2) .
C122 C123 1.57(2) .
C123 N61 1.142(18) .
C124 C125 1.41(3) .
C125 N62 1.11(2) .
N63 C127 1.09(5) .
C126 C127 1.59(3) .
Cl1 O23 1.3772 .
Cl1 O23 1.377(10) 2_755
Cl1 O21 1.4045 .
Cl1 O21 1.404(4) 2_755
Cl1 O22 1.4318 .
Cl1 O22 1.432(8) 2_755
Cl1 O20 1.5348(11) 2_755
Cl1 O20 1.5348 .
O20 O23 1.714(17) 2_755
O20 O22 1.758(17) 2_755
O21 O21 0.581(18) 2_755
O22 O23 0.836(18) 2_755
O22 O20 1.758(15) 2_755
O23 O22 0.836(16) 2_755
O23 O20 1.714(13) 2_755
Cl2 O24 1.3126 .
Cl2 O27 1.4158 .
Cl2 O26 1.4825 .
Cl2 O25 1.5553 .
Cl3 O31 1.4257 .
Cl3 O29 1.4311 .
Cl3 O30 1.4316 .
Cl3 O28 1.4460 .
Cl4 O33 1.3579 .
Cl4 O32 1.4259 .
Cl4 O35 1.4435 .
Cl4 O34 1.4611 .
Cl5 O37 1.3506 .
Cl5 O38 1.3562 .
Cl5 O36 1.4046 .
Cl5 O39 1.6614 .
Cl6 O43 1.4265 .
Cl6 O42 1.4297 .
Cl6 O41 1.4305 .
Cl6 O40 1.4478 .
Cl7 O46 1.2949 .
Cl7 O47 1.3527 .
Cl7 O44 1.3979 .
Cl7 O45 1.4010 .
Cl8 O51 1.3175 .
Cl8 O50 1.4058 .
Cl8 O49 1.6077 .
Cl8 O48 1.6461 .
Cl9 O55 1.2469 .
Cl9 O52 1.4894 .
Cl9 O54 1.5368 .
Cl9 O53 1.5795 .
Cl10 O57 1.2414 .
Cl10 O58 1.2967 .
Cl10 O59 1.4646 .
Cl10 O56 1.4728 .

loop_
_geom_torsion_atom_site_label_1
_geom_torsion_atom_site_label_2
_geom_torsion_atom_site_label_3
_geom_torsion_atom_site_label_4
_geom_torsion
_geom_torsion_site_symmetry_1
_geom_torsion_site_symmetry_4
N30 Mn1 O1 C7 -178.3(7) . .
N3 Mn1 O1 C7 -3.4(7) . .
O7 Mn1 O1 C7 105.9(7) . .
N28 Mn1 O1 C7 -110.4(7) . .
N1 Mn1 O1 C7 -2.8(10) . .
N30 Mn1 O1 Mn2 0.0(7) . .
N3 Mn1 O1 Mn2 175.0(6) . .
O7 Mn1 O1 Mn2 -75.7(5) . .
N28 Mn1 O1 Mn2 67.9(5) . .
N1 Mn1 O1 Mn2 175.5(4) . .
N39 Mn2 O1 C7 162.1(7) . .
O9 Mn2 O1 C7 -125.5(7) . .
N5 Mn2 O1 C7 -7.6(7) . .
O2 Mn2 O1 C7 -17.8(10) . .
N37 Mn2 O1 C7 90.9(8) . .
N39 Mn2 O1 Mn1 -16.2(6) . .
O9 Mn2 O1 Mn1 56.3(5) . .
N5 Mn2 O1 Mn1 174.1(5) . .
O2 Mn2 O1 Mn1 163.9(4) . .
N37 Mn2 O1 Mn1 -87.4(5) . .
N7 Mn3 O2 C13 -11.2(7) . .
N48 Mn3 O2 C13 152.2(7) . .
O11 Mn3 O2 C13 -133.8(7) . .
N9 Mn3 O2 C13 -30.2(9) . .
N46 Mn3 O2 C13 81.6(7) . .
N7 Mn3 O2 Mn2 -179.3(5) . .
N48 Mn3 O2 Mn2 -15.9(6) . .
O11 Mn3 O2 Mn2 58.1(5) . .
N9 Mn3 O2 Mn2 161.7(4) . .
N46 Mn3 O2 Mn2 -86.5(5) . .
N39 Mn2 O2 C13 -167.6(8) . .
O9 Mn2 O2 C13 118.6(8) . .
N5 Mn2 O2 C13 2.0(7) . .
O1 Mn2 O2 C13 12.3(10) . .
N37 Mn2 O2 C13 -98.2(8) . .
N39 Mn2 O2 Mn3 -0.2(6) . .
O9 Mn2 O2 Mn3 -74.1(4) . .
N5 Mn2 O2 Mn3 169.4(5) . .
O1 Mn2 O2 Mn3 179.7(4) . .
N37 Mn2 O2 Mn3 69.1(5) . .
N12 Mn4 O3 C26 -5.0(7) . .
O7 Mn4 O3 C26 -113.7(7) . .
N32 Mn4 O3 C26 170.6(7) . .
O8 Mn4 O3 C26 101.3(7) . .
N10 Mn4 O3 C26 -5.9(9) . .
N12 Mn4 O3 Mn5 171.9(5) . .
O7 Mn4 O3 Mn5 63.3(4) . .
N32 Mn4 O3 Mn5 -12.5(5) . .
O8 Mn4 O3 Mn5 -81.7(4) . .
N10 Mn4 O3 Mn5 171.0(4) . .
N41 Mn5 O3 C26 172.6(7) . .
N14 Mn5 O3 C26 -6.0(7) . .
O10 Mn5 O3 C26 -114.0(7) . .
O4 Mn5 O3 C26 -6.1(10) . .
O9 Mn5 O3 C26 99.3(7) . .
N41 Mn5 O3 Mn4 -4.3(5) . .
N14 Mn5 O3 Mn4 177.2(5) . .
O10 Mn5 O3 Mn4 69.1(4) . .
O4 Mn5 O3 Mn4 177.1(3) . .
O9 Mn5 O3 Mn4 -77.5(4) . .
N16 Mn6 O4 C32 -5.7(6) . .
O12 Mn6 O4 C32 -118.7(6) . .
N50 Mn6 O4 C32 165.7(6) . .
O11 Mn6 O4 C32 96.2(7) . .
N18 Mn6 O4 C32 -12.4(9) . .
N16 Mn6 O4 Mn5 173.8(5) . .
O12 Mn6 O4 Mn5 60.8(4) . .
N50 Mn6 O4 Mn5 -14.8(6) . .
O11 Mn6 O4 Mn5 -84.2(4) . .
N18 Mn6 O4 Mn5 167.2(4) . .
N41 Mn5 O4 C32 176.7(7) . .
N14 Mn5 O4 C32 -4.8(7) . .
O10 Mn5 O4 C32 103.3(7) . .
O9 Mn5 O4 C32 -110.4(7) . .
O3 Mn5 O4 C32 -4.7(9) . .
N41 Mn5 O4 Mn6 -2.9(5) . .
N14 Mn5 O4 Mn6 175.7(5) . .
O10 Mn5 O4 Mn6 -76.3(4) . .
O9 Mn5 O4 Mn6 70.1(4) . .
O3 Mn5 O4 Mn6 175.7(3) . .
N43 Mn8 O5 C45 -172.1(7) . .
O10 Mn8 O5 C45 113.7(7) . .
N23 Mn8 O5 C45 0.6(7) . .
N45 Mn8 O5 C45 -101.7(7) . .
O6 Mn8 O5 C45 10.8(9) . .
N43 Mn8 O5 Mn7 0.2(6) . .
O10 Mn8 O5 Mn7 -74.0(4) . .
N23 Mn8 O5 Mn7 172.9(5) . .
N45 Mn8 O5 Mn7 70.6(5) . .
O6 Mn8 O5 Mn7 -177.0(3) . .
N21 Mn7 O5 C45 -8.5(7) . .
N34 Mn7 O5 C45 157.9(7) . .
O8 Mn7 O5 C45 -129.1(7) . .
N36 Mn7 O5 C45 86.4(7) . .
N19 Mn7 O5 C45 -28.4(9) . .
N21 Mn7 O5 Mn8 178.7(5) . .
N34 Mn7 O5 Mn8 -14.8(5) . .
O8 Mn7 O5 Mn8 58.2(4) . .
N36 Mn7 O5 Mn8 -86.3(5) . .
N19 Mn7 O5 Mn8 158.9(4) . .
N52 Mn9 O6 C51 178.3(7) . .
O12 Mn9 O6 C51 103.4(7) . .
N25 Mn9 O6 C51 -2.0(7) . .
N27 Mn9 O6 C51 -6.6(10) . .
N54 Mn9 O6 C51 -113.3(7) . .
N52 Mn9 O6 Mn8 -4.1(6) . .
O12 Mn9 O6 Mn8 -79.0(4) . .
N25 Mn9 O6 Mn8 175.5(5) . .
N27 Mn9 O6 Mn8 170.9(4) . .
N54 Mn9 O6 Mn8 64.3(4) . .
N43 Mn8 O6 C51 165.8(7) . .
O5 Mn8 O6 C51 -16.8(9) . .
O10 Mn8 O6 C51 -122.0(7) . .
N23 Mn8 O6 C51 -6.4(7) . .
N45 Mn8 O6 C51 92.8(8) . .
N43 Mn8 O6 Mn9 -11.7(5) . .
O5 Mn8 O6 Mn9 165.7(4) . .
O10 Mn8 O6 Mn9 60.5(4) . .
N23 Mn8 O6 Mn9 176.0(5) . .
N45 Mn8 O6 Mn9 -84.7(4) . .
N12 Mn4 O7 C64 167.7(5) . .
O3 Mn4 O7 C64 -118.3(5) . .
N32 Mn4 O7 C64 -2.5(5) . .
O8 Mn4 O7 C64 -14.1(8) . .
N10 Mn4 O7 C64 96.0(5) . .
N12 Mn4 O7 Mn1 -4.1(6) . .
O3 Mn4 O7 Mn1 69.8(5) . .
N32 Mn4 O7 Mn1 -174.4(5) . .
O8 Mn4 O7 Mn1 174.0(3) . .
N10 Mn4 O7 Mn1 -75.8(5) . .
N30 Mn1 O7 C64 7.9(5) . .
N3 Mn1 O7 C64 -154.9(5) . .
O1 Mn1 O7 C64 130.1(5) . .
N28 Mn1 O7 C64 24.6(8) . .
N1 Mn1 O7 C64 -86.2(5) . .
N30 Mn1 O7 Mn4 -180.0(6) . .
N3 Mn1 O7 Mn4 17.2(6) . .
O1 Mn1 O7 Mn4 -57.7(5) . .
N28 Mn1 O7 Mn4 -163.3(5) . .
N1 Mn1 O7 Mn4 85.9(5) . .
N21 Mn7 O8 C70 179.6(5) . .
N34 Mn7 O8 C70 2.4(5) . .
O5 Mn7 O8 C70 -106.4(5) . .
N36 Mn7 O8 C70 4.9(7) . .
N19 Mn7 O8 C70 111.2(5) . .
N21 Mn7 O8 Mn4 4.3(5) . .
N34 Mn7 O8 Mn4 -172.9(5) . .
O5 Mn7 O8 Mn4 78.3(4) . .
N36 Mn7 O8 Mn4 -170.4(4) . .
N19 Mn7 O8 Mn4 -64.1(4) . .
N12 Mn4 O8 C70 -162.7(5) . .
O7 Mn4 O8 C70 19.1(8) . .
O3 Mn4 O8 C70 124.9(5) . .
N32 Mn4 O8 C70 7.3(5) . .
N10 Mn4 O8 C70 -89.9(5) . .
N12 Mn4 O8 Mn7 12.5(5) . .
O7 Mn4 O8 Mn7 -165.7(4) . .
O3 Mn4 O8 Mn7 -59.9(4) . .
N32 Mn4 O8 Mn7 -177.6(5) . .
N10 Mn4 O8 Mn7 85.3(4) . .
N39 Mn2 O9 C83 5.4(5) . .
N5 Mn2 O9 C83 -169.7(5) . .
O2 Mn2 O9 C83 116.8(5) . .
O1 Mn2 O9 C83 -97.5(5) . .
N37 Mn2 O9 C83 11.5(8) . .
N39 Mn2 O9 Mn5 -172.4(5) . .
N5 Mn2 O9 Mn5 12.5(6) . .
O2 Mn2 O9 Mn5 -61.0(5) . .
O1 Mn2 O9 Mn5 84.7(4) . .
N37 Mn2 O9 Mn5 -166.3(4) . .
N41 Mn5 O9 C83 5.8(5) . .
N14 Mn5 O9 C83 -174.9(5) . .
O10 Mn5 O9 C83 5.1(8) . .
O4 Mn5 O9 C83 -101.7(5) . .
O3 Mn5 O9 C83 112.9(5) . .
N41 Mn5 O9 Mn2 -176.5(5) . .
N14 Mn5 O9 Mn2 2.8(5) . .
O10 Mn5 O9 Mn2 -177.2(3) . .
O4 Mn5 O9 Mn2 76.0(4) . .
O3 Mn5 O9 Mn2 -69.4(4) . .
N43 Mn8 O10 C89 4.2(5) . .
O5 Mn8 O10 C89 117.2(5) . .
N23 Mn8 O10 C89 -167.4(5) . .
N45 Mn8 O10 C89 11.9(8) . .
O6 Mn8 O10 C89 -99.3(5) . .
N43 Mn8 O10 Mn5 -174.3(5) . .
O5 Mn8 O10 Mn5 -61.3(4) . .
N23 Mn8 O10 Mn5 14.1(5) . .
N45 Mn8 O10 Mn5 -166.6(4) . .
O6 Mn8 O10 Mn5 82.2(4) . .
N41 Mn5 O10 C89 4.3(5) . .
N14 Mn5 O10 C89 -175.0(5) . .
O4 Mn5 O10 C89 111.3(5) . .
O9 Mn5 O10 C89 5.0(8) . .
O3 Mn5 O10 C89 -102.8(5) . .
N41 Mn5 O10 Mn8 -177.3(5) . .
N14 Mn5 O10 Mn8 3.4(5) . .
O4 Mn5 O10 Mn8 -70.2(4) . .
O9 Mn5 O10 Mn8 -176.6(4) . .
O3 Mn5 O10 Mn8 75.7(4) . .
N7 Mn3 O11 C102 177.9(6) . .
N48 Mn3 O11 C102 3.6(6) . .
O2 Mn3 O11 C102 -107.7(6) . .
N9 Mn3 O11 C102 110.0(6) . .
N46 Mn3 O11 C102 -0.5(8) . .
N7 Mn3 O11 Mn6 2.9(6) . .
N48 Mn3 O11 Mn6 -171.4(5) . .
O2 Mn3 O11 Mn6 77.3(5) . .
N9 Mn3 O11 Mn6 -65.0(5) . .
N46 Mn3 O11 Mn6 -175.5(4) . .
N16 Mn6 O11 C102 -163.2(6) . .
O12 Mn6 O11 C102 17.8(8) . .
O4 Mn6 O11 C102 125.6(6) . .
N50 Mn6 O11 C102 7.7(6) . .
N18 Mn6 O11 C102 -91.1(6) . .
N16 Mn6 O11 Mn3 11.7(5) . .
O12 Mn6 O11 Mn3 -167.3(4) . .
O4 Mn6 O11 Mn3 -59.6(4) . .
N50 Mn6 O11 Mn3 -177.4(5) . .
N18 Mn6 O11 Mn3 83.7(5) . .
N16 Mn6 O12 C108 171.4(5) . .
O4 Mn6 O12 C108 -115.4(5) . .
N50 Mn6 O12 C108 0.3(5) . .
O11 Mn6 O12 C108 -9.6(8) . .
N18 Mn6 O12 C108 101.3(5) . .
N16 Mn6 O12 Mn9 -0.2(6) . .
O4 Mn6 O12 Mn9 72.9(4) . .
N50 Mn6 O12 Mn9 -171.4(5) . .
O11 Mn6 O12 Mn9 178.7(4) . .
N18 Mn6 O12 Mn9 -70.4(5) . .
N52 Mn9 O12 C108 8.9(5) . .
N25 Mn9 O12 C108 -155.9(5) . .
O6 Mn9 O12 C108 131.7(5) . .
N27 Mn9 O12 C108 -84.3(5) . .
N54 Mn9 O12 C108 28.2(7) . .
N52 Mn9 O12 Mn6 -178.9(5) . .
N25 Mn9 O12 Mn6 16.3(5) . .
O6 Mn9 O12 Mn6 -56.1(5) . .
N27 Mn9 O12 Mn6 87.9(5) . .
N54 Mn9 O12 Mn6 -159.6(4) . .
N30 Mn1 N1 C5 172.1(9) . .
N3 Mn1 N1 C5 -3.6(8) . .
O1 Mn1 N1 C5 -4.2(11) . .
O7 Mn1 N1 C5 -115.8(8) . .
N28 Mn1 N1 C5 100.0(9) . .
N30 Mn1 N1 C1 -4.7(10) . .
N3 Mn1 N1 C1 179.6(11) . .
O1 Mn1 N1 C1 179.0(9) . .
O7 Mn1 N1 C1 67.4(10) . .
N28 Mn1 N1 C1 -76.8(10) . .
N30 Mn1 N3 C6 -15(2) . .
O1 Mn1 N3 C6 -179.8(11) . .
O7 Mn1 N3 C6 84.9(10) . .
N28 Mn1 N3 C6 -94.8(10) . .
N1 Mn1 N3 C6 0.6(9) . .
N30 Mn1 N3 N4 168.1(11) . .
O1 Mn1 N3 N4 2.9(7) . .
O7 Mn1 N3 N4 -92.4(8) . .
N28 Mn1 N3 N4 87.9(8) . .
N1 Mn1 N3 N4 -176.7(9) . .
C6 N3 N4 C7 -179.4(10) . .
Mn1 N3 N4 C7 -1.8(12) . .
N39 Mn2 N5 C8 -60(2) . .
O9 Mn2 N5 C8 94.0(9) . .
O2 Mn2 N5 C8 -176.8(9) . .
O1 Mn2 N5 C8 9.5(8) . .
N37 Mn2 N5 C8 -86.8(9) . .
N39 Mn2 N5 C12 111(2) . .
O9 Mn2 N5 C12 -94.7(8) . .
O2 Mn2 N5 C12 -5.5(8) . .
O1 Mn2 N5 C12 -179.2(9) . .
N37 Mn2 N5 C12 84.6(8) . .
C13 N6 N7 C14 172.4(10) . .
C13 N6 N7 Mn3 -10.0(11) . .
N48 Mn3 N7 C14 79.0(16) . .
O2 Mn3 N7 C14 -170.6(10) . .
O11 Mn3 N7 C14 -81.4(10) . .
N9 Mn3 N7 C14 -3.1(9) . .
N46 Mn3 N7 C14 97.6(9) . .
N48 Mn3 N7 N6 -98.4(14) . .
O2 Mn3 N7 N6 12.0(7) . .
O11 Mn3 N7 N6 101.2(8) . .
N9 Mn3 N7 N6 179.5(9) . .
N46 Mn3 N7 N6 -79.8(8) . .
N7 Mn3 N9 C15 5.7(8) . .
N48 Mn3 N9 C15 -157.5(8) . .
O2 Mn3 N9 C15 24.8(11) . .
O11 Mn3 N9 C15 131.1(8) . .
N46 Mn3 N9 C15 -84.2(9) . .
N7 Mn3 N9 C19 -179.0(11) . .
N48 Mn3 N9 C19 17.7(10) . .
O2 Mn3 N9 C19 -159.9(9) . .
O11 Mn3 N9 C19 -53.6(10) . .
N46 Mn3 N9 C19 91.1(10) . .
N12 Mn4 N10 C20 -176.0(11) . .
O7 Mn4 N10 C20 -66.5(11) . .
O3 Mn4 N10 C20 -175.2(9) . .
N32 Mn4 N10 C20 8.0(11) . .
O8 Mn4 N10 C20 79.4(11) . .
N12 Mn4 N10 C24 -6.0(8) . .
O7 Mn4 N10 C24 103.5(8) . .
O3 Mn4 N10 C24 -5.2(11) . .
N32 Mn4 N10 C24 178.0(8) . .
O8 Mn4 N10 C24 -110.6(8) . .
O7 Mn4 N12 C25 -86.3(9) . .
O3 Mn4 N12 C25 -177.9(9) . .
N32 Mn4 N12 C25 25(2) . .
O8 Mn4 N12 C25 94.8(9) . .
N10 Mn4 N12 C25 1.5(8) . .
O7 Mn4 N12 N13 97.0(7) . .
O3 Mn4 N12 N13 5.4(7) . .
N32 Mn4 N12 N13 -151.7(17) . .
O8 Mn4 N12 N13 -81.9(7) . .
N10 Mn4 N12 N13 -175.2(8) . .
C25 N12 N13 C26 178.3(10) . .
Mn4 N12 N13 C26 -4.8(11) . .
N41 Mn5 N14 C31 119(13) . .
O10 Mn5 N14 C31 -87.7(8) . .
O4 Mn5 N14 C31 2.6(7) . .
O9 Mn5 N14 C31 92.3(8) . .
O3 Mn5 N14 C31 -177.4(8) . .
N41 Mn5 N14 C27 -59(13) . .
O10 Mn5 N14 C27 94.5(8) . .
O4 Mn5 N14 C27 -175.2(8) . .
O9 Mn5 N14 C27 -85.5(8) . .
O3 Mn5 N14 C27 4.8(7) . .
C32 N15 N16 C33 172.8(9) . .
C32 N15 N16 Mn6 -3.3(11) . .
O12 Mn6 N16 C33 -79.8(9) . .
O4 Mn6 N16 C33 -170.8(9) . .
N50 Mn6 N16 C33 52(2) . .
O11 Mn6 N16 C33 100.8(9) . .
N18 Mn6 N16 C33 4.8(8) . .
O12 Mn6 N16 N15 96.0(8) . .
O4 Mn6 N16 N15 5.0(7) . .
N50 Mn6 N16 N15 -132.3(16) . .
O11 Mn6 N16 N15 -83.3(8) . .
N18 Mn6 N16 N15 -179.3(8) . .
N16 Mn6 N18 C34 -2.9(8) . .
O12 Mn6 N18 C34 111.9(8) . .
O4 Mn6 N18 C34 3.8(11) . .
N50 Mn6 N18 C34 -174.4(8) . .
O11 Mn6 N18 C34 -102.4(8) . .
N16 Mn6 N18 C38 -180.0(11) . .
O12 Mn6 N18 C38 -65.2(11) . .
O4 Mn6 N18 C38 -173.3(9) . .
N50 Mn6 N18 C38 8.5(11) . .
O11 Mn6 N18 C38 80.5(11) . .
N21 Mn7 N19 C39 -177.7(10) . .
N34 Mn7 N19 C39 15.9(10) . .
O5 Mn7 N19 C39 -157.9(8) . .
O8 Mn7 N19 C39 -54.1(9) . .
N36 Mn7 N19 C39 88.7(10) . .
N21 Mn7 N19 C43 6.5(7) . .
N34 Mn7 N19 C43 -159.9(7) . .
O5 Mn7 N19 C43 26.3(10) . .
O8 Mn7 N19 C43 130.1(8) . .
N36 Mn7 N19 C43 -87.1(8) . .
N34 Mn7 N21 C44 85.2(17) . .
O5 Mn7 N21 C44 -172.1(10) . .
O8 Mn7 N21 C44 -82.8(9) . .
N36 Mn7 N21 C44 93.9(9) . .
N19 Mn7 N21 C44 -4.9(9) . .
N34 Mn7 N21 N22 -93.2(16) . .
O5 Mn7 N21 N22 9.5(7) . .
O8 Mn7 N21 N22 98.8(7) . .
N36 Mn7 N21 N22 -84.5(7) . .
N19 Mn7 N21 N22 176.7(8) . .
C44 N21 N22 C45 173.0(10) . .
Mn7 N21 N22 C45 -8.5(11) . .
N43 Mn8 N23 C46 136.8(17) . .
O5 Mn8 N23 C46 -2.6(7) . .
O10 Mn8 N23 C46 -94.1(7) . .
N45 Mn8 N23 C46 86.3(8) . .
O6 Mn8 N23 C46 -176.0(8) . .
N43 Mn8 N23 C50 -42(2) . .
O5 Mn8 N23 C50 178.8(8) . .
O10 Mn8 N23 C50 87.3(8) . .
N45 Mn8 N23 C50 -92.3(8) . .
O6 Mn8 N23 C50 5.4(7) . .
C51 N24 N25 C52 170.7(10) . .
C51 N24 N25 Mn9 -0.7(11) . .
N52 Mn9 N25 C52 9.0(19) . .
O12 Mn9 N25 C52 96.2(9) . .
O6 Mn9 N25 C52 -169.9(9) . .
N27 Mn9 N25 C52 7.1(8) . .
N54 Mn9 N25 C52 -86.5(9) . .
N52 Mn9 N25 N24 -180(98) . .
O12 Mn9 N25 N24 -92.6(7) . .
O6 Mn9 N25 N24 1.4(6) . .
N27 Mn9 N25 N24 178.3(8) . .
N54 Mn9 N25 N24 84.8(7) . .
N52 Mn9 N27 C57 -7.5(10) . .
O12 Mn9 N27 C57 65.0(10) . .
N25 Mn9 N27 C57 172.0(11) . .
O6 Mn9 N27 C57 176.6(9) . .
N54 Mn9 N27 C57 -79.8(10) . .
N52 Mn9 N27 C53 175.2(8) . .
O12 Mn9 N27 C53 -112.2(8) . .
N25 Mn9 N27 C53 -5.2(8) . .
O6 Mn9 N27 C53 -0.7(11) . .
N54 Mn9 N27 C53 103.0(8) . .
N30 Mn1 N28 C58 -178.9(9) . .
N3 Mn1 N28 C58 -16.2(9) . .
O1 Mn1 N28 C58 55.2(8) . .
O7 Mn1 N28 C58 164.3(7) . .
N1 Mn1 N28 C58 -87.5(8) . .
N30 Mn1 N28 C62 -1.6(6) . .
N3 Mn1 N28 C62 161.1(6) . .
O1 Mn1 N28 C62 -127.5(6) . .
O7 Mn1 N28 C62 -18.4(9) . .
N1 Mn1 N28 C62 89.8(6) . .
N3 Mn1 N30 C63 -84.0(16) . .
O1 Mn1 N30 C63 79.0(8) . .
O7 Mn1 N30 C63 170.6(8) . .
N28 Mn1 N30 C63 1.4(7) . .
N1 Mn1 N30 C63 -98.2(8) . .
N3 Mn1 N30 N31 95.8(16) . .
O1 Mn1 N30 N31 -101.3(9) . .
O7 Mn1 N30 N31 -9.6(8) . .
N28 Mn1 N30 N31 -178.9(9) . .
N1 Mn1 N30 N31 81.5(9) . .
C63 N30 N31 C64 -170.9(8) . .
Mn1 N30 N31 C64 9.4(12) . .
N12 Mn4 N32 C69 66(2) . .
O7 Mn4 N32 C69 180.0(7) . .
O3 Mn4 N32 C69 -89.8(6) . .
O8 Mn4 N32 C69 -7.3(5) . .
N10 Mn4 N32 C69 88.1(6) . .
N12 Mn4 N32 C65 -108.7(19) . .
O7 Mn4 N32 C65 5.7(5) . .
O3 Mn4 N32 C65 95.9(6) . .
O8 Mn4 N32 C65 178.4(6) . .
N10 Mn4 N32 C65 -86.2(6) . .
C70 N33 N34 C71 -176.1(7) . .
C70 N33 N34 Mn7 2.8(9) . .
N21 Mn7 N34 C71 6.8(19) . .
O5 Mn7 N34 C71 -91.4(6) . .
O8 Mn7 N34 C71 176.0(7) . .
N36 Mn7 N34 C71 -2.4(6) . .
N19 Mn7 N34 C71 92.7(6) . .
N21 Mn7 N34 N33 -172.0(12) . .
O5 Mn7 N34 N33 89.8(7) . .
O8 Mn7 N34 N33 -2.7(6) . .
N36 Mn7 N34 N33 178.9(7) . .
N19 Mn7 N34 N33 -86.1(7) . .
N21 Mn7 N36 C72 -175.8(5) . .
N34 Mn7 N36 C72 2.1(5) . .
O5 Mn7 N36 C72 111.9(5) . .
O8 Mn7 N36 C72 -0.3(8) . .
N19 Mn7 N36 C72 -103.1(5) . .
N21 Mn7 N36 C76 2.8(6) . .
N34 Mn7 N36 C76 -179.2(7) . .
O5 Mn7 N36 C76 -69.5(6) . .
O8 Mn7 N36 C76 178.3(6) . .
N19 Mn7 N36 C76 75.6(6) . .
N39 Mn2 N37 C77 176.6(8) . .
O9 Mn2 N37 C77 170.4(7) . .
N5 Mn2 N37 C77 -8.5(7) . .
O2 Mn2 N37 C77 63.7(7) . .
O1 Mn2 N37 C77 -82.5(7) . .
N39 Mn2 N37 C81 2.2(6) . .
O9 Mn2 N37 C81 -4.0(9) . .
N5 Mn2 N37 C81 177.1(6) . .
O2 Mn2 N37 C81 -110.7(6) . .
O1 Mn2 N37 C81 103.1(6) . .
O9 Mn2 N39 C82 176.1(9) . .
N5 Mn2 N39 C82 -28(3) . .
O2 Mn2 N39 C82 85.2(8) . .
O1 Mn2 N39 C82 -94.8(8) . .
N37 Mn2 N39 C82 0.2(7) . .
O9 Mn2 N39 N40 -6.5(7) . .
N5 Mn2 N39 N40 149.5(17) . .
O2 Mn2 N39 N40 -97.4(8) . .
O1 Mn2 N39 N40 82.6(8) . .
N37 Mn2 N39 N40 177.6(9) . .
C82 N39 N40 C83 -175.8(8) . .
Mn2 N39 N40 C83 6.5(11) . .
N14 Mn5 N41 C84 -28(13) . .
O10 Mn5 N41 C84 178.4(6) . .
O4 Mn5 N41 C84 87.9(6) . .
O9 Mn5 N41 C84 -1.2(5) . .
O3 Mn5 N41 C84 -91.3(6) . .
N14 Mn5 N41 C88 151(12) . .
O10 Mn5 N41 C88 -3.2(5) . .
O4 Mn5 N41 C88 -93.6(6) . .
O9 Mn5 N41 C88 177.3(6) . .
O3 Mn5 N41 C88 87.2(6) . .
C89 N42 N43 C90 -174.4(7) . .
C89 N42 N43 Mn8 3.3(10) . .
O5 Mn8 N43 C90 82.2(7) . .
O10 Mn8 N43 C90 173.3(7) . .
N23 Mn8 N43 C90 -55(2) . .
N45 Mn8 N43 C90 -1.8(6) . .
O6 Mn8 N43 C90 -99.6(6) . .
O5 Mn8 N43 N42 -95.3(7) . .
O10 Mn8 N43 N42 -4.2(7) . .
N23 Mn8 N43 N42 127.8(17) . .
N45 Mn8 N43 N42 -179.3(8) . .
O6 Mn8 N43 N42 82.9(7) . .
N43 Mn8 N45 C95 177.8(8) . .
O5 Mn8 N45 C95 62.9(7) . .
O10 Mn8 N45 C95 170.0(6) . .
N23 Mn8 N45 C95 -10.6(7) . .
O6 Mn8 N45 C95 -82.0(7) . .
N43 Mn8 N45 C91 1.6(5) . .
O5 Mn8 N45 C91 -113.3(5) . .
O10 Mn8 N45 C91 -6.2(9) . .
N23 Mn8 N45 C91 173.2(5) . .
O6 Mn8 N45 C91 101.9(5) . .
N7 Mn3 N46 C100 -171.9(6) . .
N48 Mn3 N46 C100 2.7(6) . .
O2 Mn3 N46 C100 116.0(6) . .
O11 Mn3 N46 C100 6.8(10) . .
N9 Mn3 N46 C100 -100.5(6) . .
N7 Mn3 N46 C96 6.8(7) . .
N48 Mn3 N46 C96 -178.6(8) . .
O2 Mn3 N46 C96 -65.3(7) . .
O11 Mn3 N46 C96 -174.5(6) . .
N9 Mn3 N46 C96 78.1(7) . .
N7 Mn3 N48 C101 18.1(17) . .
O2 Mn3 N48 C101 -86.4(7) . .
O11 Mn3 N48 C101 -178.9(8) . .
N9 Mn3 N48 C101 95.2(7) . .
N46 Mn3 N48 C101 -1.5(6) . .
N7 Mn3 N48 N49 -165.6(10) . .
O2 Mn3 N48 N49 89.9(8) . .
O11 Mn3 N48 N49 -2.6(7) . .
N9 Mn3 N48 N49 -88.5(8) . .
N46 Mn3 N48 N49 174.8(9) . .
C101 N48 N49 C102 177.7(8) . .
Mn3 N48 N49 C102 1.3(11) . .
N16 Mn6 N50 C103 46(2) . .
O12 Mn6 N50 C103 -179.3(7) . .
O4 Mn6 N50 C103 -88.1(6) . .
O11 Mn6 N50 C103 -5.6(6) . .
N18 Mn6 N50 C103 90.7(6) . .
N16 Mn6 N50 C107 -134.4(16) . .
O12 Mn6 N50 C107 0.4(5) . .
O4 Mn6 N50 C107 91.7(6) . .
O11 Mn6 N50 C107 174.2(6) . .
N18 Mn6 N50 C107 -89.6(6) . .
C108 N51 N52 C109 -168.4(7) . .
C108 N51 N52 Mn9 10.1(10) . .
O12 Mn9 N52 C109 167.8(8) . .
N25 Mn9 N52 C109 -100.4(15) . .
O6 Mn9 N52 C109 78.3(8) . .
N27 Mn9 N52 C109 -98.6(7) . .
N54 Mn9 N52 C109 0.1(6) . .
O12 Mn9 N52 N51 -10.7(7) . .
N25 Mn9 N52 N51 81.1(16) . .
O6 Mn9 N52 N51 -100.1(8) . .
N27 Mn9 N52 N51 82.9(8) . .
N54 Mn9 N52 N51 -178.4(8) . .
N52 Mn9 N54 C110 -3.2(5) . .
O12 Mn9 N54 C110 -22.5(9) . .
N25 Mn9 N54 C110 161.6(5) . .
O6 Mn9 N54 C110 -128.9(6) . .
N27 Mn9 N54 C110 88.4(6) . .
N52 Mn9 N54 C114 177.8(7) . .
O12 Mn9 N54 C114 158.5(6) . .
N25 Mn9 N54 C114 -17.4(7) . .
O6 Mn9 N54 C114 52.1(6) . .
N27 Mn9 N54 C114 -90.7(7) . .
C5 N1 C1 C2 -2.0(19) . .
Mn1 N1 C1 C2 174.8(10) . .
N1 C1 C2 C3 5(2) . .
C1 C2 C3 C4 -3(2) . .
C2 C3 C4 C5 -2(2) . .
C1 N1 C5 C4 -3.0(17) . .
Mn1 N1 C5 C4 180.0(9) . .
C1 N1 C5 C6 -177.2(10) . .
Mn1 N1 C5 C6 5.7(13) . .
C3 C4 C5 N1 5(2) . .
C3 C4 C5 C6 178.5(14) . .
N4 N3 C6 N2 -4.4(18) . .
Mn1 N3 C6 N2 178.2(9) . .
N4 N3 C6 C5 179.6(9) . .
Mn1 N3 C6 C5 2.2(15) . .
N1 C5 C6 N3 -5.2(15) . .
C4 C5 C6 N3 -178.9(12) . .
N1 C5 C6 N2 178.6(11) . .
C4 C5 C6 N2 5(2) . .
N3 N4 C7 O1 -1.6(16) . .
N3 N4 C7 C8 178.5(9) . .
Mn1 O1 C7 N4 4.1(14) . .
Mn2 O1 C7 N4 -174.4(9) . .
Mn1 O1 C7 C8 -176.0(7) . .
Mn2 O1 C7 C8 5.4(12) . .
C12 N5 C8 C9 1.8(18) . .
Mn2 N5 C8 C9 173.4(10) . .
C12 N5 C8 C7 178.8(9) . .
Mn2 N5 C8 C7 -9.6(13) . .
N4 C7 C8 N5 -177.6(10) . .
O1 C7 C8 N5 2.6(14) . .
N4 C7 C8 C9 -0.6(18) . .
O1 C7 C8 C9 179.6(11) . .
N5 C8 C9 C10 -3(2) . .
C7 C8 C9 C10 179.8(12) . .
C8 C9 C10 C11 3(2) . .
C9 C10 C11 C12 -1(2) . .
C10 C11 C12 N5 -0.3(19) . .
C10 C11 C12 C13 -178.8(12) . .
C8 N5 C12 C11 0.2(17) . .
Mn2 N5 C12 C11 -171.2(9) . .
C8 N5 C12 C13 178.9(10) . .
Mn2 N5 C12 C13 7.5(12) . .
Mn3 O2 C13 N6 11.2(14) . .
Mn2 O2 C13 N6 -179.7(9) . .
Mn3 O2 C13 C12 -168.0(7) . .
Mn2 O2 C13 C12 1.1(12) . .
N7 N6 C13 O2 -1.4(15) . .
N7 N6 C13 C12 177.8(9) . .
C11 C12 C13 O2 173.2(11) . .
N5 C12 C13 O2 -5.4(14) . .
C11 C12 C13 N6 -6.0(17) . .
N5 C12 C13 N6 175.3(10) . .
N6 N7 C14 N8 -3.2(17) . .
Mn3 N7 C14 N8 179.3(9) . .
N6 N7 C14 C15 177.9(9) . .
Mn3 N7 C14 C15 0.4(14) . .
C19 N9 C15 C16 0.8(18) . .
Mn3 N9 C15 C16 176.5(10) . .
C19 N9 C15 C14 177.2(10) . .
Mn3 N9 C15 C14 -7.2(12) . .
N7 C14 C15 N9 4.6(15) . .
N8 C14 C15 N9 -174.3(11) . .
N7 C14 C15 C16 -179.0(11) . .
N8 C14 C15 C16 2.1(18) . .
N9 C15 C16 C17 1(2) . .
C14 C15 C16 C17 -174.8(12) . .
C15 C16 C17 C18 -1(2) . .
C16 C17 C18 C19 -1(2) . .
C15 N9 C19 C18 -3.2(18) . .
Mn3 N9 C19 C18 -178.5(9) . .
C17 C18 C19 N9 3(2) . .
C24 N10 C20 C21 -1(2) . .
Mn4 N10 C20 C21 168.6(10) . .
N10 C20 C21 C22 -2(2) . .
C20 C21 C22 C23 1(2) . .
C21 C22 C23 C24 2(2) . .
C20 N10 C24 C23 4.3(17) . .
Mn4 N10 C24 C23 -166.6(9) . .
C20 N10 C24 C25 -179.7(11) . .
Mn4 N10 C24 C25 9.4(12) . .
C22 C23 C24 N10 -4.6(19) . .
C22 C23 C24 C25 179.8(12) . .
N13 N12 C25 N11 -1.4(16) . .
Mn4 N12 C25 N11 -178.0(8) . .
N13 N12 C25 C24 179.6(9) . .
Mn4 N12 C25 C24 2.9(13) . .
N10 C24 C25 N12 -8.2(14) . .
C23 C24 C25 N12 167.7(11) . .
N10 C24 C25 N11 172.7(10) . .
C23 C24 C25 N11 -11.4(18) . .
N12 N13 C26 O3 0.0(15) . .
N12 N13 C26 C27 -179.1(9) . .
Mn4 O3 C26 N13 4.6(13) . .
Mn5 O3 C26 N13 -172.6(8) . .
Mn4 O3 C26 C27 -176.2(7) . .
Mn5 O3 C26 C27 6.5(12) . .
C31 N14 C27 C28 1.7(16) . .
Mn5 N14 C27 C28 179.6(9) . .
C31 N14 C27 C26 179.0(9) . .
Mn5 N14 C27 C26 -3.2(11) . .
N13 C26 C27 C28 -5.9(17) . .
O3 C26 C27 C28 174.9(11) . .
N13 C26 C27 N14 176.9(9) . .
O3 C26 C27 N14 -2.3(13) . .
N14 C27 C28 C29 -3.0(17) . .
C26 C27 C28 C29 -179.8(11) . .
C27 C28 C29 C30 3.2(19) . .
C28 C29 C30 C31 -2.2(19) . .
C27 N14 C31 C30 -0.5(15) . .
Mn5 N14 C31 C30 -178.4(8) . .
C27 N14 C31 C32 177.4(8) . .
Mn5 N14 C31 C32 -0.4(11) . .
C29 C30 C31 N14 0.8(17) . .
C29 C30 C31 C32 -176.9(11) . .
N16 N15 C32 O4 -2.7(14) . .
N16 N15 C32 C31 178.6(8) . .
Mn6 O4 C32 N15 7.0(13) . .
Mn5 O4 C32 N15 -172.6(8) . .
Mn6 O4 C32 C31 -174.2(6) . .
Mn5 O4 C32 C31 6.1(11) . .
N14 C31 C32 N15 175.2(9) . .
C30 C31 C32 N15 -6.9(16) . .
N14 C31 C32 O4 -3.7(13) . .
C30 C31 C32 O4 174.2(10) . .
N15 N16 C33 N17 -0.4(16) . .
Mn6 N16 C33 N17 175.6(8) . .
N15 N16 C33 C34 178.1(9) . .
Mn6 N16 C33 C34 -5.9(14) . .
C38 N18 C34 C35 3.0(18) . .
Mn6 N18 C34 C35 -174.3(9) . .
C38 N18 C34 C33 178.4(11) . .
Mn6 N18 C34 C33 1.1(13) . .
N16 C33 C34 N18 2.7(15) . .
N17 C33 C34 N18 -178.8(11) . .
N16 C33 C34 C35 178.2(11) . .
N17 C33 C34 C35 -3.3(18) . .
N18 C34 C35 C36 -1.0(18) . .
C33 C34 C35 C36 -176.0(11) . .
C34 C35 C36 C37 -4(2) . .
C35 C36 C37 C38 6(2) . .
C34 N18 C38 C37 0(2) . .
Mn6 N18 C38 C37 176.8(11) . .
C36 C37 C38 N18 -4(2) . .
C43 N19 C39 C40 1.1(17) . .
Mn7 N19 C39 C40 -174.5(9) . .
N19 C39 C40 C41 0(2) . .
C39 C40 C41 C42 -2(2) . .
C40 C41 C42 C43 2(2) . .
C39 N19 C43 C42 -0.5(17) . .
Mn7 N19 C43 C42 175.6(10) . .
C39 N19 C43 C44 176.5(10) . .
Mn7 N19 C43 C44 -7.5(12) . .
C41 C42 C43 N19 -1(2) . .
C41 C42 C43 C44 -178.0(13) . .
N22 N21 C44 N20 -2.8(17) . .
Mn7 N21 C44 N20 178.7(9) . .
N22 N21 C44 C43 -178.9(9) . .
Mn7 N21 C44 C43 2.6(13) . .
N19 C43 C44 N21 3.6(14) . .
C42 C43 C44 N21 -179.5(12) . .
N19 C43 C44 N20 -172.6(11) . .
C42 C43 C44 N20 4.3(18) . .
Mn8 O5 C45 N22 -178.5(8) . .
Mn7 O5 C45 N22 8.0(13) . .
Mn8 O5 C45 C46 1.1(11) . .
Mn7 O5 C45 C46 -172.3(6) . .
N21 N22 C45 O5 -0.2(15) . .
N21 N22 C45 C46 -179.8(8) . .
C50 N23 C46 C47 0.5(15) . .
Mn8 N23 C46 C47 -178.1(8) . .
C50 N23 C46 C45 -177.6(9) . .
Mn8 N23 C46 C45 3.8(11) . .
O5 C45 C46 N23 -3.3(13) . .
N22 C45 C46 N23 176.4(9) . .
O5 C45 C46 C47 178.7(10) . .
N22 C45 C46 C47 -1.6(15) . .
N23 C46 C47 C48 1.1(17) . .
C45 C46 C47 C48 179.0(11) . .
C46 C47 C48 C49 -1.4(19) . .
C47 C48 C49 C50 0.0(19) . .
C46 N23 C50 C49 -1.9(16) . .
Mn8 N23 C50 C49 176.7(8) . .
C46 N23 C50 C51 177.4(9) . .
Mn8 N23 C50 C51 -4.1(11) . .
C48 C49 C50 N23 1.6(18) . .
C48 C49 C50 C51 -177.5(11) . .
Mn9 O6 C51 N24 2.6(13) . .
Mn8 O6 C51 N24 -175.2(8) . .
Mn9 O6 C51 C50 -175.5(7) . .
Mn8 O6 C51 C50 6.8(12) . .
N25 N24 C51 O6 -1.3(15) . .
N25 N24 C51 C50 176.8(9) . .
N23 C50 C51 O6 -2.0(14) . .
C49 C50 C51 O6 177.2(11) . .
N23 C50 C51 N24 179.9(9) . .
C49 C50 C51 N24 -1.0(17) . .
N24 N25 C52 N26 4.1(17) . .
Mn9 N25 C52 N26 174.9(9) . .
N24 N25 C52 C53 -178.3(9) . .
Mn9 N25 C52 C53 -7.5(13) . .
C57 N27 C53 C54 0.2(17) . .
Mn9 N27 C53 C54 177.6(9) . .
C57 N27 C53 C52 -173.8(11) . .
Mn9 N27 C53 C52 3.6(13) . .
N25 C52 C53 C54 -171.4(11) . .
N26 C52 C53 C54 6.5(18) . .
N25 C52 C53 N27 2.1(15) . .
N26 C52 C53 N27 180.0(10) . .
N27 C53 C54 C55 1(2) . .
C52 C53 C54 C55 174.6(13) . .
C53 C54 C55 C56 -1(2) . .
C54 C55 C56 C57 -1(2) . .
C53 N27 C57 C56 -3(2) . .
Mn9 N27 C57 C56 -179.7(10) . .
C55 C56 C57 N27 3(2) . .
C62 N28 C58 C59 -1.1(16) . .
Mn1 N28 C58 C59 176.1(10) . .
N28 C58 C59 C60 2(2) . .
C58 C59 C60 C61 -2(3) . .
C59 C60 C61 C62 1(3) . .
C58 N28 C62 C61 -0.4(17) . .
Mn1 N28 C62 C61 -178.0(12) . .
C58 N28 C62 C63 179.5(10) . .
Mn1 N28 C62 C63 1.9(12) . .
C60 C61 C62 N28 0(2) . .
C60 C61 C62 C63 -179.5(16) . .
N31 N30 C63 N29 1.1(13) . .
Mn1 N30 C63 N29 -179.2(8) . .
N31 N30 C63 C62 179.4(8) . .
Mn1 N30 C63 C62 -0.8(13) . .
N28 C62 C63 N30 -0.8(15) . .
C61 C62 C63 N30 179.0(13) . .
N28 C62 C63 N29 177.6(9) . .
C61 C62 C63 N29 -3(2) . .
N30 N31 C64 O7 -1.5(11) . .
N30 N31 C64 C65 179.5(8) . .
Mn4 O7 C64 N31 -179.6(7) . .
Mn1 O7 C64 N31 -6.4(11) . .
Mn4 O7 C64 C65 -0.6(11) . .
Mn1 O7 C64 C65 172.7(7) . .
C69 N32 C65 C66 -0.6(14) . .
Mn4 N32 C65 C66 174.0(9) . .
C69 N32 C65 C64 177.8(8) . .
Mn4 N32 C65 C64 -7.6(10) . .
N31 C64 C65 N32 -175.6(7) . .
O7 C64 C65 N32 5.3(13) . .
N31 C64 C65 C66 2.7(17) . .
O7 C64 C65 C66 -176.3(10) . .
N32 C65 C66 C67 2.1(19) . .
C64 C65 C66 C67 -176.1(13) . .
C65 C66 C67 C68 -5(2) . .
C66 C67 C68 C69 5(2) . .
C65 N32 C69 C68 1.5(14) . .
Mn4 N32 C69 C68 -172.8(9) . .
C65 N32 C69 C70 -179.4(7) . .
Mn4 N32 C69 C70 6.3(9) . .
C67 C68 C69 N32 -3.8(19) . .
C67 C68 C69 C70 177.3(12) . .
N34 N33 C70 O8 -0.5(10) . .
N34 N33 C70 C69 -180.0(6) . .
Mn7 O8 C70 N33 -1.9(10) . .
Mn4 O8 C70 N33 173.8(6) . .
Mn7 O8 C70 C69 177.6(6) . .
Mn4 O8 C70 C69 -6.7(9) . .
N32 C69 C70 N33 -179.8(7) . .
C68 C69 C70 N33 -0.7(16) . .
N32 C69 C70 O8 0.7(11) . .
C68 C69 C70 O8 179.7(11) . .
N33 N34 C71 N35 0.4(11) . .
Mn7 N34 C71 N35 -178.4(6) . .
N33 N34 C71 C72 -179.1(6) . .
Mn7 N34 C71 C72 2.2(10) . .
C76 N36 C72 C73 1.5(12) . .
Mn7 N36 C72 C73 -179.7(8) . .
C76 N36 C72 C71 179.3(8) . .
Mn7 N36 C72 C71 -1.8(9) . .
N34 C71 C72 N36 0.0(11) . .
N35 C71 C72 N36 -179.5(7) . .
N34 C71 C72 C73 177.9(9) . .
N35 C71 C72 C73 -1.6(15) . .
N36 C72 C73 C74 -3.7(16) . .
C71 C72 C73 C74 178.5(10) . .
C72 C73 C74 C75 4.8(18) . .
C73 C74 C75 C76 -3.6(18) . .
C72 N36 C76 C75 -0.2(13) . .
Mn7 N36 C76 C75 -178.9(8) . .
C74 C75 C76 N36 1.4(18) . .
C81 N37 C77 C78 -1.8(16) . .
Mn2 N37 C77 C78 -176.2(10) . .
N37 C77 C78 C79 1(2) . .
C77 C78 C79 C80 2(2) . .
C78 C79 C80 C81 -5(3) . .
C79 C80 C81 N37 4(2) . .
C79 C80 C81 C82 -178.5(14) . .
C77 N37 C81 C80 -0.5(15) . .
Mn2 N37 C81 C80 174.3(10) . .
C77 N37 C81 C82 -178.6(9) . .
Mn2 N37 C81 C82 -3.8(11) . .
N40 N39 C82 N38 2.8(13) . .
Mn2 N39 C82 N38 -179.8(8) . .
N40 N39 C82 C81 -179.6(7) . .
Mn2 N39 C82 C81 -2.2(13) . .
C80 C81 C82 N39 -174.1(12) . .
N37 C81 C82 N39 3.8(14) . .
C80 C81 C82 N38 4(2) . .
N37 C81 C82 N38 -178.4(8) . .
N39 N40 C83 O9 -1.4(11) . .
N39 N40 C83 C84 -178.4(7) . .
Mn2 O9 C83 N40 -4.2(11) . .
Mn5 O9 C83 N40 173.9(7) . .
Mn2 O9 C83 C84 172.9(6) . .
Mn5 O9 C83 C84 -9.1(10) . .
C88 N41 C84 C85 -2.0(13) . .
Mn5 N41 C84 C85 176.5(8) . .
C88 N41 C84 C83 178.7(7) . .
Mn5 N41 C84 C83 -2.7(10) . .
N40 C83 C84 N41 -175.1(7) . .
O9 C83 C84 N41 7.6(12) . .
N40 C83 C84 C85 5.7(16) . .
O9 C83 C84 C85 -171.6(10) . .
N41 C84 C85 C86 2.5(18) . .
C83 C84 C85 C86 -178.3(11) . .
C84 C85 C86 C87 -2(2) . .
C85 C86 C87 C88 2(2) . .
C84 N41 C88 C87 1.3(13) . .
Mn5 N41 C88 C87 -177.2(8) . .
C84 N41 C88 C89 -179.7(7) . .
Mn5 N41 C88 C89 1.8(9) . .
C86 C87 C88 N41 -1.1(17) . .
C86 C87 C88 C89 -180.0(11) . .
Mn8 O10 C89 N42 -4.5(10) . .
Mn5 O10 C89 N42 174.2(6) . .
Mn8 O10 C89 C88 176.5(6) . .
Mn5 O10 C89 C88 -4.9(9) . .
N43 N42 C89 O10 1.0(10) . .
N43 N42 C89 C88 -179.9(6) . .
N41 C88 C89 O10 2.0(11) . .
C87 C88 C89 O10 -179.0(10) . .
N41 C88 C89 N42 -177.1(7) . .
C87 C88 C89 N42 1.9(15) . .
N42 N43 C90 N44 1.4(10) . .
Mn8 N43 C90 N44 -176.2(6) . .
N42 N43 C90 C91 179.3(6) . .
Mn8 N43 C90 C91 1.7(11) . .
C95 N45 C91 C92 -1.5(13) . .
Mn8 N45 C91 C92 175.1(8) . .
C95 N45 C91 C90 -177.9(8) . .
Mn8 N45 C91 C90 -1.3(9) . .
N43 C90 C91 N45 -0.1(12) . .
N44 C90 C91 N45 177.9(7) . .
N43 C90 C91 C92 -176.5(9) . .
N44 C90 C91 C92 1.4(16) . .
N45 C91 C92 C93 0.5(16) . .
C90 C91 C92 C93 176.7(10) . .
C91 C92 C93 C94 0.5(18) . .
C92 C93 C94 C95 -0.5(19) . .
C91 N45 C95 C94 1.5(14) . .
Mn8 N45 C95 C94 -174.6(8) . .
C93 C94 C95 N45 -0.5(18) . .
C100 N46 C96 C97 -0.1(16) . .
Mn3 N46 C96 C97 -178.7(10) . .
N46 C96 C97 C98 1(2) . .
C96 C97 C98 C99 -1(2) . .
C97 C98 C99 C100 0(2) . .
C96 N46 C100 C99 -0.9(15) . .
Mn3 N46 C100 C99 177.8(9) . .
C96 N46 C100 C101 177.8(9) . .
Mn3 N46 C100 C101 -3.5(12) . .
C98 C99 C100 N46 0.9(19) . .
C98 C99 C100 C101 -177.7(12) . .
N49 N48 C101 N47 1.1(13) . .
Mn3 N48 C101 N47 177.3(7) . .
N49 N48 C101 C100 -175.9(7) . .
Mn3 N48 C101 C100 0.3(12) . .
N46 C100 C101 N48 2.2(15) . .
C99 C100 C101 N48 -179.2(11) . .
N46 C100 C101 N47 -174.8(8) . .
C99 C100 C101 N47 3.8(18) . .
Mn3 O11 C102 N49 -4.6(12) . .
Mn6 O11 C102 N49 170.9(7) . .
Mn3 O11 C102 C103 175.5(7) . .
Mn6 O11 C102 C103 -9.0(11) . .
N48 N49 C102 O11 2.2(11) . .
N48 N49 C102 C103 -177.9(8) . .
C107 N50 C103 C104 1.0(15) . .
Mn6 N50 C103 C104 -179.2(9) . .
C107 N50 C103 C102 -176.7(8) . .
Mn6 N50 C103 C102 3.0(11) . .
O11 C102 C103 N50 4.1(14) . .
N49 C102 C103 N50 -175.8(8) . .
O11 C102 C103 C104 -173.6(11) . .
N49 C102 C103 C104 6.5(18) . .
N50 C103 C104 C105 1(2) . .
C102 C103 C104 C105 178.6(13) . .
C103 C104 C105 C106 -2(2) . .
C104 C105 C106 C107 0(2) . .
C105 C106 C107 N50 2.2(18) . .
C105 C106 C107 C108 -179.6(13) . .
C103 N50 C107 C106 -2.7(14) . .
Mn6 N50 C107 C106 177.5(8) . .
C103 N50 C107 C108 178.8(8) . .
Mn6 N50 C107 C108 -1.0(10) . .
N52 N51 C108 O12 -1.2(10) . .
N52 N51 C108 C107 179.2(7) . .
Mn6 O12 C108 N51 179.5(6) . .
Mn9 O12 C108 N51 -7.6(10) . .
Mn6 O12 C108 C107 -0.9(10) . .
Mn9 O12 C108 C107 172.0(7) . .
C106 C107 C108 N51 2.5(17) . .
N50 C107 C108 N51 -179.1(7) . .
C106 C107 C108 O12 -177.2(10) . .
N50 C107 C108 O12 1.2(12) . .
N51 N52 C109 N53 0.6(12) . .
Mn9 N52 C109 N53 -177.8(6) . .
N51 N52 C109 C110 -178.8(6) . .
Mn9 N52 C109 C110 2.8(11) . .
C114 N54 C110 C111 2.2(14) . .
Mn9 N54 C110 C111 -176.8(9) . .
C114 N54 C110 C109 -175.4(8) . .
Mn9 N54 C110 C109 5.5(10) . .
N52 C109 C110 N54 -5.5(13) . .
N53 C109 C110 N54 175.0(7) . .
N52 C109 C110 C111 176.8(10) . .
N53 C109 C110 C111 -2.6(16) . .
N54 C110 C111 C112 0.4(18) . .
C109 C110 C111 C112 177.9(11) . .
C110 C111 C112 C113 -2.1(19) . .
C111 C112 C113 C114 1(2) . .
C110 N54 C114 C113 -3.1(14) . .
Mn9 N54 C114 C113 175.9(8) . .
C112 C113 C114 N54 1.4(19) . .
O23 Cl1 O20 O23 -110.7(3) . 2_755
O21 Cl1 O20 O23 126.9(3) . 2_755
O21 Cl1 O20 O23 121.0(7) 2_755 2_755
O22 Cl1 O20 O23 10.3(3) . 2_755
O22 Cl1 O20 O23 -124.21(18) 2_755 2_755
O20 Cl1 O20 O23 -56(7) 2_755 2_755
O23 Cl1 O20 O22 13.55(14) . 2_755
O23 Cl1 O20 O22 124.21(18) 2_755 2_755
O21 Cl1 O20 O22 -108.91(14) . 2_755
O21 Cl1 O20 O22 -114.8(8) 2_755 2_755
O22 Cl1 O20 O22 134.46(14) . 2_755
O20 Cl1 O20 O22 68(7) 2_755 2_755
O23 Cl1 O21 O21 -129(2) . 2_755
O23 Cl1 O21 O21 64(2) 2_755 2_755
O22 Cl1 O21 O21 98(2) . 2_755
O22 Cl1 O21 O21 -92(2) 2_755 2_755
O20 Cl1 O21 O21 166(2) 2_755 2_755
O20 Cl1 O21 O21 -15(2) . 2_755
O23 Cl1 O22 O23 96.6(5) . 2_755
O21 Cl1 O22 O23 -129.9(5) . 2_755
O21 Cl1 O22 O23 -104.3(5) 2_755 2_755
O22 Cl1 O22 O23 62.9(13) 2_755 2_755
O20 Cl1 O22 O23 156.4(7) 2_755 2_755
O20 Cl1 O22 O23 -17.4(5) . 2_755
O23 Cl1 O22 O20 -59.8(3) . 2_755
O23 Cl1 O22 O20 -156.4(7) 2_755 2_755
O21 Cl1 O22 O20 73.7(3) . 2_755
O21 Cl1 O22 O20 99.3(8) 2_755 2_755
O22 Cl1 O22 O20 -93.6(8) 2_755 2_755
O20 Cl1 O22 O20 -173.8(3) . 2_755
O23 Cl1 O23 O22 -99.4(6) 2_755 2_755
O21 Cl1 O23 O22 91.6(7) . 2_755
O21 Cl1 O23 O22 67.8(12) 2_755 2_755
O22 Cl1 O23 O22 -137.4(7) . 2_755
O20 Cl1 O23 O22 162.3(4) 2_755 2_755
O20 Cl1 O23 O22 -23.2(7) . 2_755
O23 Cl1 O23 O20 98.2(5) 2_755 2_755
O21 Cl1 O23 O20 -70.8(5) . 2_755
O21 Cl1 O23 O20 -94.6(10) 2_755 2_755
O22 Cl1 O23 O20 60.2(5) . 2_755
O22 Cl1 O23 O20 -162.3(4) 2_755 2_755
O20 Cl1 O23 O20 174.4(5) . 2_755
